data_7052639
loop_
_publ_author_name
'Fernandes, Jos\'e A.'
'Paz, Filipe A. Almeida'
'Braga, Susana S.'
'Ribeiro-Claro, Paulo J. A.'
'Rocha, Jo\~ao'

_publ_section_title
;
 Inclusion of potassium 4,4&#x2032;-biphenyldicarboxylate into
 \b-cyclodextrin: the design and synthesis of an organic secondary
 building unit
;
_journal_issue 6
_journal_name_full 'New Journal of Chemistry'
_journal_page_first 1280
_journal_paper_doi 10.1039/c0nj00796j
_journal_volume 35
_journal_year 2011
_chemical_formula_sum 'C112 H206 K4 O103'
_chemical_formula_weight 3357.17
_chemical_name_systematic
;
?
;
_space_group_IT_number 1
_symmetry_cell_setting triclinic
_symmetry_space_group_name_Hall 'P 1'
_symmetry_space_group_name_H-M 'P 1'
_atom_sites_solution_hydrogens geom
_atom_sites_solution_primary direct
_atom_sites_solution_secondary difmap
_audit_creation_date '17 February 2011'
_audit_creation_method 'SHELXL-97, manual editing plus enCIFer'
_cell_angle_alpha 84.728(3)
_cell_angle_beta 75.560(3)
_cell_angle_gamma 75.295(3)
_cell_formula_units_Z 1
_cell_length_a 14.9804(15)
_cell_length_b 15.6008(15)
_cell_length_c 19.252(2)
_cell_measurement_reflns_used 4912
_cell_measurement_temperature 150(2)
_cell_measurement_theta_max 16.82
_cell_measurement_theta_min 2.19
_cell_volume 4212.5(7)
_computing_cell_refinement 'APEX2 (Bruker, 2006)'
_computing_data_collection 'APEX2 (Bruker, 2006)'
_computing_data_reduction 'SAINT+ (Bruker, 2005)'
_computing_molecular_graphics 'DIAMOND (Brandenburg, 2009)'
_computing_publication_material 'SHELXTL (Sheldrick, 2008)'
_computing_structure_refinement 'SHELXTL (Sheldrick, 2008)'
_computing_structure_solution 'SHELXTL (Sheldrick, 2008)'
_diffrn_ambient_temperature 150(2)
_diffrn_measured_fraction_theta_full 0.982
_diffrn_measured_fraction_theta_max 0.982
_diffrn_measurement_device_type 'Bruker X8 Kappa CCD APEX II'
_diffrn_measurement_method '/w / /f scans'
_diffrn_radiation_monochromator graphite
_diffrn_radiation_source 'fine-focus sealed tube'
_diffrn_radiation_type MoK\a
_diffrn_radiation_wavelength 0.71073
_diffrn_reflns_av_R_equivalents 0.0950
_diffrn_reflns_av_sigmaI/netI 0.2166
_diffrn_reflns_limit_h_max 17
_diffrn_reflns_limit_h_min -18
_diffrn_reflns_limit_k_max 17
_diffrn_reflns_limit_k_min -18
_diffrn_reflns_limit_l_max 23
_diffrn_reflns_limit_l_min -23
_diffrn_reflns_number 62929
_diffrn_reflns_theta_full 25.35
_diffrn_reflns_theta_max 25.35
_diffrn_reflns_theta_min 3.53
_diffrn_standards_number 0
_exptl_absorpt_coefficient_mu 0.213
_exptl_absorpt_correction_T_max 0.9958
_exptl_absorpt_correction_T_min 0.9790
_exptl_absorpt_correction_type multi-scan
_exptl_absorpt_process_details
;
SADABS (Sheldrick, 1998)
;
_exptl_crystal_colour Colourless
_exptl_crystal_density_diffrn 1.323
_exptl_crystal_density_method 'not measured'
_exptl_crystal_description Plate
_exptl_crystal_F_000 1778
_exptl_crystal_size_max 0.10
_exptl_crystal_size_mid 0.04
_exptl_crystal_size_min 0.02
_refine_diff_density_max 1.169
_refine_diff_density_min -0.891
_refine_diff_density_rms 0.124
_refine_ls_abs_structure_details 'Flack H D (1983), Acta Cryst. A39, 876-881'
_refine_ls_abs_structure_Flack -0.09(18)
_refine_ls_extinction_method none
_refine_ls_goodness_of_fit_ref 2.075
_refine_ls_hydrogen_treatment constr
_refine_ls_matrix_type fullcycle
_refine_ls_number_parameters 1652
_refine_ls_number_reflns 26365
_refine_ls_number_restraints 993
_refine_ls_restrained_S_all 2.091
_refine_ls_R_factor_all 0.2978
_refine_ls_R_factor_gt 0.1384
_refine_ls_shift/su_max 0.006
_refine_ls_shift/su_mean 0.000
_refine_ls_structure_factor_coef Fsqd
_refine_ls_weighting_details 'calc w=1/[\s^2^(Fo^2^)+(0.0500P)^2^+0.0000P] where P=(Fo^2^+2Fc^2^)/3'
_refine_ls_weighting_scheme calc
_refine_ls_wR_factor_gt 0.2808
_refine_ls_wR_factor_ref 0.3097
_reflns_number_gt 10577
_reflns_number_total 26365
_reflns_threshold_expression I>2\s(I)
_cod_data_source_file c0nj00796j.txt
_cod_data_source_block compound-1
_cod_depositor_comments
;
The following automatic conversions were performed:

'_symmetry_cell_setting' value 'Triclinic' changed to 'triclinic'
according to /home/saulius/struct/CIF-dictionaries/cif_core.dic
dictionary named 'cif_core.dic' version 2.4.1 from
2010-06-29.

'_exptl_absorpt_correction_type' value 'Multi-scan'
changed to 'multi-scan' according to
/home/saulius/struct/CIF-dictionaries/cif_core.dic dictionary named
'cif_core.dic' version 2.4.1 from 2010-06-29.

Automatic conversion script
Id: cif_fix_values 1715 2011-07-08 13:25:40Z adriana 
;
_cod_database_code 7052639

loop_
_symmetry_equiv_pos_as_xyz
'x, y, z'

loop_
_atom_site_label
_atom_site_type_symbol
_atom_site_fract_x
_atom_site_fract_y
_atom_site_fract_z
_atom_site_U_iso_or_equiv
_atom_site_adp_type
_atom_site_occupancy
_atom_site_symmetry_multiplicity
_atom_site_calc_flag
_atom_site_refinement_flags
_atom_site_disorder_assembly
_atom_site_disorder_group
C1 C -0.1864(11) 1.0542(9) 0.3704(8) 0.058(4) Uani 1 1 d U . .
H1 H -0.2559 1.0630 0.3743 0.069 Uiso 1 1 calc R . .
O1 O -0.1512(8) 0.7172(6) 0.2328(6) 0.076(3) Uani 1 1 d U . .
H1A H -0.0947 0.6949 0.2350 0.114 Uiso 1 1 calc R . .
C2 C -0.1454(10) 1.0985(10) 0.3062(8) 0.057(4) Uani 1 1 d U . .
H2 H -0.1771 1.1629 0.3122 0.069 Uiso 1 1 calc R . .
O2 O -0.1354(7) 0.8964(7) 0.2292(6) 0.080(3) Uani 1 1 d U . .
H2A H -0.1409 0.9494 0.2384 0.120 Uiso 1 1 calc R . .
O3 O -0.1641(8) 1.0745(6) 0.2424(6) 0.083(4) Uani 1 1 d U . .
H3 H -0.1286 1.0931 0.2064 0.124 Uiso 1 1 calc R . .
C3 C -0.0417(11) 1.0916(10) 0.2978(8) 0.062(5) Uani 1 1 d U . .
H3A H -0.0075 1.0277 0.2931 0.074 Uiso 1 1 calc R . .
O4 O -0.0010(9) 1.1400(8) 0.2360(7) 0.109(4) Uani 1 1 d U . .
H4 H -0.0006 1.1902 0.2482 0.163 Uiso 1 1 calc R . .
C4 C -0.0289(11) 1.1238(10) 0.3629(8) 0.063(5) Uani 1 1 d U . .
H4A H -0.0559 1.1892 0.3664 0.075 Uiso 1 1 calc R . .
O5 O 0.1840(7) 1.1579(7) 0.2338(5) 0.077(3) Uani 1 1 d U . .
H5 H 0.1606 1.2096 0.2202 0.115 Uiso 1 1 calc R . .
C5 C -0.0705(10) 1.0744(10) 0.4335(8) 0.058(5) Uani 1 1 d U . .
H5A H -0.0366 1.0103 0.4343 0.070 Uiso 1 1 calc R . .
O6 O 0.3615(8) 1.0639(7) 0.2583(6) 0.079(3) Uani 1 1 d U . .
H6 H 0.3995 1.0857 0.2724 0.118 Uiso 1 1 calc R . .
C6 C -0.0707(12) 1.1213(10) 0.5011(9) 0.075(5) Uani 1 1 d U . .
H6A H -0.1054 1.0941 0.5446 0.090 Uiso 1 1 calc R . .
H6B H -0.0046 1.1141 0.5054 0.090 Uiso 1 1 calc R . .
C7 C 0.1206(10) 1.1715(9) 0.3606(8) 0.045(4) Uani 1 1 d U . .
H7 H 0.0758 1.2291 0.3527 0.053 Uiso 1 1 calc R . .
O7 O 0.5226(8) 0.9748(8) 0.2906(6) 0.095(4) Uani 1 1 d U . .
H7A H 0.4843 1.0248 0.2941 0.142 Uiso 1 1 calc R . .
O8 O 0.5747(7) 0.7881(6) 0.3018(5) 0.064(3) Uani 1 1 d U . .
H8 H 0.6230 0.7648 0.3177 0.096 Uiso 1 1 calc R . .
C8 C 0.2043(10) 1.1603(9) 0.3005(8) 0.051(4) Uani 1 1 d U . .
H8A H 0.2352 1.2103 0.2995 0.062 Uiso 1 1 calc R . .
O9 O 0.6275(6) 0.6061(6) 0.3351(5) 0.059(3) Uani 1 1 d U . .
H9 H 0.6755 0.6183 0.3430 0.088 Uiso 1 1 calc R . .
C9 C 0.2705(10) 1.0773(9) 0.3127(8) 0.052(4) Uani 1 1 d U . .
H9A H 0.2409 1.0271 0.3113 0.063 Uiso 1 1 calc R . .
O10 O 0.5353(7) 0.4685(6) 0.3258(6) 0.072(3) Uani 1 1 d U . .
H10 H 0.5069 0.4275 0.3377 0.109 Uiso 1 1 calc R . .
C10 C 0.2955(10) 1.0746(8) 0.3876(7) 0.042(4) Uani 1 1 d U . .
H10A H 0.3324 1.1200 0.3869 0.050 Uiso 1 1 calc R . .
O11 O 0.4233(6) 0.3555(6) 0.3216(5) 0.061(3) Uani 1 1 d U . .
H11 H 0.4131 0.3493 0.2816 0.092 Uiso 1 1 calc R . .
C11 C 0.2061(9) 1.0961(7) 0.4445(7) 0.032(4) Uani 1 1 d U . .
H11A H 0.1748 1.0453 0.4527 0.039 Uiso 1 1 calc R . .
O12 O 0.2391(6) 0.3678(5) 0.3000(5) 0.045(3) Uani 1 1 d U . .
H12 H 0.2787 0.3188 0.2918 0.068 Uiso 1 1 calc R . .
C12 C 0.2277(10) 1.1155(9) 0.5132(8) 0.059(5) Uani 1 1 d U . .
H12A H 0.1690 1.1214 0.5517 0.071 Uiso 1 1 calc R . .
H12B H 0.2750 1.0636 0.5261 0.071 Uiso 1 1 calc R . .
O13 O 0.0504(6) 0.3814(6) 0.2954(5) 0.050(3) Uani 1 1 d U . .
H13 H 0.0396 0.3327 0.2892 0.076 Uiso 1 1 calc R . .
C13 C 0.4386(10) 0.9806(9) 0.4136(8) 0.049(4) Uani 1 1 d U . .
H13A H 0.4500 1.0412 0.4130 0.059 Uiso 1 1 calc R . .
O14 O -0.0818(6) 0.5393(5) 0.2625(5) 0.052(3) Uani 1 1 d U . .
H14 H -0.0756 0.5885 0.2431 0.078 Uiso 1 1 calc R . .
C14 C 0.5126(10) 0.9307(10) 0.3581(8) 0.055(4) Uani 1 1 d U . .
H14A H 0.5735 0.9253 0.3726 0.066 Uiso 1 1 calc R . .
O15 O -0.1270(6) 0.6740(5) 0.3680(5) 0.049(3) Uani 1 1 d U . .
C15 C 0.5025(10) 0.8407(9) 0.3571(7) 0.041(4) Uani 1 1 d U . .
H15 H 0.4397 0.8448 0.3462 0.050 Uiso 1 1 calc R . .
C16 C 0.5021(9) 0.7915(8) 0.4285(7) 0.039(4) Uani 1 1 d U . .
H16 H 0.5663 0.7826 0.4385 0.047 Uiso 1 1 calc R . .
O16 O -0.1406(6) 0.9605(6) 0.3640(6) 0.061(3) Uani 1 1 d U . .
O17 O 0.0746(6) 1.1015(6) 0.3599(5) 0.056(3) Uani 1 1 d U . .
C17 C 0.4271(10) 0.8473(9) 0.4899(8) 0.054(4) Uani 1 1 d U . .
H17 H 0.3608 0.8497 0.4868 0.065 Uiso 1 1 calc R . .
O18 O 0.3513(6) 0.9902(5) 0.4008(4) 0.034(2) Uani 1 1 d U . .
C18 C 0.4437(8) 0.8128(8) 0.5633(7) 0.036(4) Uani 1 1 d U . .
H18A H 0.3982 0.8527 0.6001 0.043 Uiso 1 1 calc R . .
H18B H 0.4299 0.7535 0.5727 0.043 Uiso 1 1 calc R . .
O19 O 0.4827(6) 0.7101(6) 0.4295(5) 0.045(3) Uani 1 1 d U . .
C19 C 0.5372(9) 0.6322(8) 0.4572(7) 0.035(4) Uani 1 1 d U . .
H19 H 0.5898 0.6493 0.4718 0.042 Uiso 1 1 calc R . .
O20 O 0.3645(6) 0.4754(5) 0.4301(5) 0.041(2) Uani 1 1 d U . .
C20 C 0.5822(10) 0.5716(10) 0.3932(8) 0.052(4) Uani 1 1 d U . .
H20 H 0.6285 0.5199 0.4089 0.062 Uiso 1 1 calc R . .
O21 O 0.0895(5) 0.4528(5) 0.4055(4) 0.035(2) Uani 1 1 d U . .
C21 C 0.4985(9) 0.5343(8) 0.3767(7) 0.039(4) Uani 1 1 d U . .
H21 H 0.4541 0.5844 0.3573 0.047 Uiso 1 1 calc R . .
C22 C 0.4425(9) 0.4986(8) 0.4484(7) 0.039(4) Uani 1 1 d U . .
H22 H 0.4841 0.4442 0.4655 0.047 Uiso 1 1 calc R . .
O22 O -0.2528(7) 0.5663(7) 0.5231(6) 0.074(3) Uani 1 1 d U . .
H22A H -0.2416 0.5334 0.4883 0.112 Uiso 1 1 calc R . .
O23 O -0.3526(6) 0.9372(6) 0.4930(5) 0.053(3) Uani 1 1 d U . .
H23 H -0.3919 0.9054 0.5057 0.080 Uiso 1 1 calc R . .
C23 C 0.4113(9) 0.5648(8) 0.5033(8) 0.043(4) Uani 1 1 d U . .
H23A H 0.3647 0.6162 0.4875 0.051 Uiso 1 1 calc R . .
C24 C 0.3638(10) 0.5323(9) 0.5785(8) 0.053(4) Uani 1 1 d U . .
H24A H 0.3430 0.5818 0.6121 0.064 Uiso 1 1 calc R . .
H24B H 0.3069 0.5127 0.5756 0.064 Uiso 1 1 calc R . .
O24 O -0.1125(9) 1.2078(9) 0.4962(7) 0.118(5) Uani 1 1 d U . .
H24 H -0.1036 1.2246 0.4528 0.177 Uiso 1 1 calc R . .
O25 O 0.2616(5) 1.1899(5) 0.5122(4) 0.037(2) Uani 1 1 d U . .
H25 H 0.2343 1.2175 0.5501 0.055 Uiso 1 1 calc R . .
C25 C 0.3618(10) 0.3876(9) 0.4443(8) 0.054(4) Uani 1 1 d U . .
H25A H 0.4225 0.3506 0.4545 0.065 Uiso 1 1 calc R . .
O26 O 0.5335(6) 0.8063(5) 0.5710(5) 0.043(3) Uani 1 1 d U . .
H26 H 0.5657 0.7539 0.5641 0.065 Uiso 1 1 calc R . .
C26 C 0.3396(8) 0.3558(8) 0.3762(7) 0.035(4) Uani 1 1 d U . .
H26A H 0.3356 0.2926 0.3861 0.042 Uiso 1 1 calc R . .
O27 O 0.4265(7) 0.4624(6) 0.6043(5) 0.059(3) Uani 1 1 d U . .
H27 H 0.4594 0.4826 0.6253 0.088 Uiso 1 1 calc R . .
C27 C 0.2506(9) 0.4045(8) 0.3603(7) 0.036(4) Uani 1 1 d U . .
H27A H 0.2511 0.4684 0.3502 0.043 Uiso 1 1 calc R . .
C28 C 0.1724(9) 0.3958(9) 0.4216(7) 0.040(4) Uani 1 1 d U . .
H28 H 0.1661 0.3331 0.4284 0.048 Uiso 1 1 calc R . .
O28 O 0.1070(6) 0.3271(6) 0.5640(5) 0.055(3) Uani 1 1 d U . .
H28A H 0.0816 0.3146 0.5331 0.082 Uiso 1 1 calc R . .
O29 O -0.0651(6) 0.4669(5) 0.4705(5) 0.042(2) Uani 1 1 d U . .
C29 C 0.1842(8) 0.4289(9) 0.4906(7) 0.038(4) Uani 1 1 d U . .
H29 H 0.1819 0.4937 0.4843 0.046 Uiso 1 1 calc R . .
O30 O -0.2609(6) 0.7827(5) 0.4162(5) 0.036(2) Uani 1 1 d U . .
C30 C 0.1149(10) 0.4150(9) 0.5530(8) 0.056(4) Uani 1 1 d U . .
H30A H 0.1311 0.4332 0.5953 0.067 Uiso 1 1 calc R . .
H30B H 0.0525 0.4535 0.5492 0.067 Uiso 1 1 calc R . .
O31 O -0.1722(7) 1.0857(6) 0.4345(6) 0.075(3) Uani 1 1 d U . .
C31 C 0.0106(9) 0.4191(8) 0.4171(7) 0.038(4) Uani 1 1 d U . .
H31 H 0.0266 0.3550 0.4320 0.046 Uiso 1 1 calc R . .
O32 O 0.1431(6) 1.1741(5) 0.4253(5) 0.040(2) Uani 1 1 d U . .
C32 C -0.0275(9) 0.4302(7) 0.3479(6) 0.030(3) Uani 1 1 d U . .
H32 H -0.0849 0.4058 0.3554 0.035 Uiso 1 1 calc R . .
O33 O 0.4441(6) 0.9377(5) 0.4868(5) 0.043(3) Uani 1 1 d U . .
C33 C -0.0485(10) 0.5266(9) 0.3253(8) 0.050(4) Uani 1 1 d U . .
H33 H 0.0109 0.5481 0.3164 0.060 Uiso 1 1 calc R . .
O34 O 0.4883(5) 0.5970(5) 0.5144(5) 0.035(2) Uani 1 1 d U . .
C34 C -0.1232(10) 0.5785(8) 0.3870(7) 0.044(4) Uani 1 1 d U . .
H34 H -0.1865 0.5651 0.3931 0.052 Uiso 1 1 calc R . .
O35 O 0.2786(6) 0.3807(5) 0.5034(5) 0.047(3) Uani 1 1 d U . .
C35 C -0.0912(8) 0.5644(8) 0.4563(6) 0.027(3) Uani 1 1 d U . .
H35 H -0.0344 0.5891 0.4510 0.033 Uiso 1 1 calc R . .
C36 C -0.1649(9) 0.6013(8) 0.5208(7) 0.042(4) Uani 1 1 d U . .
H36A H -0.1810 0.6669 0.5175 0.051 Uiso 1 1 calc R . .
H36B H -0.1414 0.5821 0.5648 0.051 Uiso 1 1 calc R . .
O36 O 0.820(2) 0.3925(18) 0.7240(16) 0.132(11) Uani 0.50 1 d PU A 1
H36 H 0.8442 0.4082 0.6820 0.198 Uiso 0.50 1 calc PR A 1
O36' O 0.7175(12) 0.3829(12) 0.6780(10) 0.054(5) Uani 0.50 1 d PU A 2
H36' H 0.6607 0.3986 0.6748 0.081 Uiso 0.50 1 calc PR A 2
C55 C 0.7283(13) 0.4259(12) 0.7386(10) 0.084(6) Uani 1 1 d U . .
H55A H 0.7034 0.4056 0.7016 0.101 Uiso 0.50 1 calc PR A 1
H55B H 0.7180 0.4911 0.7322 0.101 Uiso 0.50 1 calc PR A 1
H55C H 0.7956 0.4071 0.7413 0.101 Uiso 0.50 1 calc PR A 2
H55D H 0.7136 0.4908 0.7289 0.101 Uiso 0.50 1 calc PR A 2
C37 C -0.2144(8) 0.7282(8) 0.3578(7) 0.029(3) Uani 1 1 d U . .
H37 H -0.2559 0.6890 0.3531 0.035 Uiso 1 1 calc R . .
O37 O 0.5568(7) 0.1673(7) 0.7513(6) 0.074(3) Uani 1 1 d U . .
H37A H 0.5828 0.1558 0.7861 0.111 Uiso 1 1 calc R . .
O38 O 0.1945(7) 0.2977(6) 0.7221(5) 0.057(3) Uani 1 1 d U . .
H38 H 0.2388 0.2580 0.7000 0.085 Uiso 1 1 calc R . .
C38 C -0.1973(9) 0.7824(9) 0.2902(7) 0.044(4) Uani 1 1 d U . .
H38A H -0.2599 0.8166 0.2815 0.052 Uiso 1 1 calc R . .
O39 O 0.0165(6) 0.6328(6) 0.6483(5) 0.060(3) Uani 1 1 d U . .
H39 H 0.0031 0.6716 0.6169 0.091 Uiso 1 1 calc R . .
C39 C -0.1436(9) 0.8427(8) 0.2960(7) 0.038(4) Uani 1 1 d U . .
H39A H -0.0789 0.8091 0.3006 0.045 Uiso 1 1 calc R . .
O40 O 0.0749(6) 0.9964(6) 0.6244(5) 0.056(3) Uani 1 1 d U . .
H40 H 0.0241 0.9860 0.6495 0.085 Uiso 1 1 calc R . .
C40 C -0.1889(9) 0.8993(8) 0.3580(7) 0.041(4) Uani 1 1 d U . .
H40A H -0.2527 0.9328 0.3511 0.050 Uiso 1 1 calc R . .
O41 O 0.4737(6) 1.0857(6) 0.6572(5) 0.055(3) Uani 1 1 d U . .
H41 H 0.5264 1.0848 0.6655 0.082 Uiso 1 1 calc R . .
C41 C -0.2058(11) 0.8412(9) 0.4247(8) 0.060(5) Uani 1 1 d U . .
H41A H -0.1431 0.8051 0.4317 0.072 Uiso 1 1 calc R . .
O42 O 0.7783(6) 0.7942(6) 0.7191(5) 0.055(3) Uani 1 1 d U . .
H42 H 0.8193 0.7961 0.6806 0.083 Uiso 1 1 calc R . .
C42 C -0.2590(11) 0.8839(11) 0.4916(9) 0.076(5) Uani 1 1 d U . .
H42A H -0.2641 0.8371 0.5298 0.092 Uiso 1 1 calc R . .
H42B H -0.2216 0.9218 0.5040 0.092 Uiso 1 1 calc R . .
O43 O 0.7511(6) 0.6339(6) 0.8018(5) 0.045(3) Uani 1 1 d U . .
C43 C 0.4611(10) 0.9973(8) 0.6620(7) 0.042(4) Uani 1 1 d U . .
H43A H 0.5130 0.9609 0.6262 0.050 Uiso 1 1 calc R . .
H43B H 0.4005 0.9986 0.6496 0.050 Uiso 1 1 calc R . .
C44 C 0.4603(9) 0.9560(8) 0.7317(7) 0.033(4) Uani 1 1 d U . .
H44 H 0.4527 0.8940 0.7326 0.040 Uiso 1 1 calc R . .
O44 O 0.6822(6) 0.3090(6) 0.8163(5) 0.055(3) Uani 1 1 d U . .
O45 O 0.3648(6) 0.2355(5) 0.8211(5) 0.047(3) Uani 1 1 d U A .
C45 C 0.3813(9) 1.0109(10) 0.7886(7) 0.048(4) Uani 1 1 d U . .
H45 H 0.3763 1.0761 0.7813 0.057 Uiso 1 1 calc R . .
C46 C 0.3943(10) 0.9743(10) 0.8674(8) 0.054(4) Uani 1 1 d U . .
H46 H 0.3910 0.9108 0.8754 0.065 Uiso 1 1 calc R . .
O46 O 0.0749(7) 0.4626(6) 0.7731(5) 0.053(3) Uani 1 1 d U . .
O47 O 0.0222(6) 0.7893(5) 0.7104(5) 0.044(3) Uani 1 1 d U . .
C47 C 0.4931(10) 0.9856(11) 0.8684(9) 0.069(5) Uani 1 1 d U . .
H47 H 0.4976 1.0482 0.8557 0.082 Uiso 1 1 calc R . .
O48 O 0.2050(6) 1.0289(5) 0.6995(5) 0.045(3) Uani 1 1 d U . .
C48 C 0.5671(11) 0.9207(10) 0.8126(9) 0.063(5) Uani 1 1 d U . .
H48 H 0.6323 0.9230 0.8152 0.076 Uiso 1 1 calc R . .
O49 O 0.5523(6) 0.9561(6) 0.7429(5) 0.044(3) Uani 1 1 d U . .
C49 C 0.7151(11) 0.7403(10) 0.7099(8) 0.061(5) Uani 1 1 d U . .
H49A H 0.7504 0.6925 0.6760 0.073 Uiso 1 1 calc R . .
H49B H 0.6621 0.7776 0.6906 0.073 Uiso 1 1 calc R . .
O50 O 0.5571(6) 0.8343(6) 0.8296(5) 0.059(3) Uani 1 1 d U . .
C50 C 0.6768(9) 0.7006(9) 0.7834(7) 0.041(4) Uani 1 1 d U . .
H50 H 0.6252 0.6725 0.7797 0.049 Uiso 1 1 calc R . .
O51 O 0.6602(6) 0.5386(6) 0.8670(5) 0.044(3) Uani 1 1 d U A .
C51 C 0.6343(9) 0.7727(9) 0.8438(8) 0.046(4) Uani 1 1 d U . .
H51 H 0.6843 0.8029 0.8475 0.056 Uiso 1 1 calc R . .
O52 O 0.5345(7) 0.3215(6) 0.8898(5) 0.062(3) Uani 1 1 d U . .
C52 C 0.6026(9) 0.7259(9) 0.9136(7) 0.042(4) Uani 1 1 d U . .
H52 H 0.5481 0.7008 0.9117 0.051 Uiso 1 1 calc R . .
O53 O 0.2428(6) 0.3492(6) 0.8798(5) 0.051(3) Uani 1 1 d U A .
C53 C 0.6826(12) 0.6533(10) 0.9292(8) 0.064(5) Uani 1 1 d U . .
H53 H 0.7341 0.6817 0.9324 0.076 Uiso 1 1 calc R . .
O54 O 0.0406(6) 0.5942(6) 0.8290(5) 0.052(3) Uani 1 1 d U . .
C54 C 0.7223(10) 0.5913(9) 0.8668(8) 0.050(4) Uani 1 1 d U . .
H54 H 0.7810 0.5501 0.8769 0.060 Uiso 1 1 calc R . .
O55 O 0.0614(6) 0.8718(5) 0.7903(5) 0.044(2) Uani 1 1 d U . .
O56 O 0.2947(6) 0.9867(5) 0.7877(5) 0.045(3) Uani 1 1 d U . .
C56 C 0.6702(11) 0.4081(10) 0.8073(8) 0.061(4) Uani 1 1 d U A .
H56 H 0.6024 0.4363 0.8073 0.073 Uiso 1 1 calc R . .
O57 O 0.5728(7) 0.7916(6) 0.9647(6) 0.077(3) Uani 1 1 d U . .
H57 H 0.5397 0.8374 0.9488 0.116 Uiso 1 1 calc R . .
C57 C 0.6947(11) 0.4448(10) 0.8659(8) 0.064(5) Uani 1 1 d U . .
H57A H 0.7649 0.4279 0.8614 0.077 Uiso 1 1 calc R A .
O58 O 0.6584(7) 0.6076(6) 0.9951(5) 0.067(3) Uani 1 1 d U . .
H58 H 0.6174 0.5802 0.9933 0.100 Uiso 1 1 calc R . .
C58 C 0.6382(10) 0.4089(9) 0.9438(7) 0.043(4) Uani 1 1 d U A .
H58A H 0.5683 0.4361 0.9558 0.052 Uiso 1 1 calc R . .
O59 O 0.6868(8) 0.4309(7) 0.9931(6) 0.084(3) Uani 1 1 d U . .
H59 H 0.6509 0.4729 1.0184 0.126 Uiso 1 1 calc R A .
C59 C 0.6607(12) 0.3161(10) 0.9393(9) 0.072(5) Uani 1 1 d U . .
H59A H 0.7308 0.2925 0.9325 0.086 Uiso 1 1 calc R A .
O60 O 0.6124(8) 0.2808(7) 1.0067(6) 0.087(4) Uani 1 1 d U A .
H60 H 0.5557 0.2844 1.0060 0.130 Uiso 1 1 calc R . .
C60 C 0.6286(10) 0.2871(9) 0.8779(8) 0.052(4) Uani 1 1 d U A .
H60A H 0.6398 0.2210 0.8811 0.062 Uiso 1 1 calc R . .
O61 O 0.4284(8) 0.2544(7) 1.0120(5) 0.081(3) Uani 1 1 d U A .
H61 H 0.4810 0.2179 0.9999 0.121 Uiso 1 1 calc R . .
C61 C 0.5161(9) 0.2610(9) 0.7469(8) 0.050(4) Uani 1 1 d U A .
H61A H 0.4875 0.2760 0.7049 0.060 Uiso 1 1 calc R . .
H61B H 0.5653 0.2946 0.7422 0.060 Uiso 1 1 calc R . .
C62 C 0.4378(9) 0.2840(9) 0.8186(8) 0.047(4) Uani 1 1 d U . .
H62 H 0.4075 0.3489 0.8168 0.057 Uiso 1 1 calc R A .
O62 O 0.2401(7) 0.2507(7) 1.0064(5) 0.069(3) Uani 1 1 d U . .
H62A H 0.1979 0.2897 0.9922 0.103 Uiso 1 1 calc R . .
O63 O 0.0688(7) 0.3845(6) 0.9841(5) 0.070(3) Uani 1 1 d U . .
H63 H 0.0795 0.3314 0.9729 0.106 Uiso 1 1 calc R . .
C63 C 0.4727(9) 0.2621(8) 0.8901(6) 0.032(3) Uani 1 1 d U A .
H63A H 0.5081 0.1987 0.8923 0.038 Uiso 1 1 calc R . .
O64 O -0.0757(7) 0.5310(7) 0.9485(6) 0.075(3) Uani 1 1 d U A .
H64 H -0.0651 0.5815 0.9381 0.113 Uiso 1 1 calc R . .
C64 C 0.3890(10) 0.2814(10) 0.9500(7) 0.050(4) Uani 1 1 d U . .
H64A H 0.3580 0.3463 0.9508 0.059 Uiso 1 1 calc R A .
C65 C 0.3207(10) 0.2300(9) 0.9502(8) 0.051(4) Uani 1 1 d U A .
H65 H 0.3510 0.1650 0.9507 0.061 Uiso 1 1 calc R . .
O65 O -0.1099(7) 0.7154(6) 0.9136(5) 0.067(3) Uani 1 1 d U . .
H65A H -0.0832 0.6736 0.9377 0.100 Uiso 1 1 calc R . .
O66 O -0.1199(6) 0.9009(6) 0.8783(5) 0.062(3) Uani 1 1 d U . .
H66 H -0.0743 0.9019 0.8959 0.092 Uiso 1 1 calc R . .
C66 C 0.2853(10) 0.2585(8) 0.8813(8) 0.047(4) Uani 1 1 d U . .
H66A H 0.2374 0.2250 0.8793 0.057 Uiso 1 1 calc R A .
O67 O 0.0101(6) 0.9996(6) 0.8931(5) 0.065(3) Uani 1 1 d U . .
H67 H 0.0189 1.0177 0.9300 0.097 Uiso 1 1 calc R . .
C67 C 0.2308(11) 0.3734(10) 0.7294(8) 0.063(5) Uani 1 1 d U . .
H67A H 0.2357 0.4097 0.6843 0.075 Uiso 1 1 calc R . .
H67B H 0.2950 0.3526 0.7387 0.075 Uiso 1 1 calc R . .
O68 O 0.1487(6) 1.1046(6) 0.8868(5) 0.058(3) Uani 1 1 d U . .
H68 H 0.1940 1.0706 0.9013 0.088 Uiso 1 1 calc R . .
C68 C 0.1671(10) 0.4275(9) 0.7890(7) 0.043(4) Uani 1 1 d U A .
H68A H 0.1943 0.4788 0.7924 0.051 Uiso 1 1 calc R . .
O69 O 0.3250(7) 1.0279(6) 0.9176(6) 0.074(3) Uani 1 1 d U . .
H69 H 0.2714 1.0219 0.9162 0.111 Uiso 1 1 calc R . .
C69 C 0.1485(10) 0.3840(10) 0.8617(8) 0.057(4) Uani 1 1 d U . .
H69A H 0.1213 0.3326 0.8588 0.068 Uiso 1 1 calc R A .
O70 O 0.5103(8) 0.9596(7) 0.9396(6) 0.088(4) Uani 1 1 d U . .
H70 H 0.4888 1.0035 0.9662 0.132 Uiso 1 1 calc R . .
C70 C 0.0867(10) 0.4383(9) 0.9207(8) 0.050(4) Uani 1 1 d U A .
H70A H 0.1132 0.4883 0.9287 0.060 Uiso 1 1 calc R . .
C71 C -0.0145(11) 0.4730(10) 0.9026(8) 0.059(5) Uani 1 1 d U . .
H71 H -0.0420 0.4213 0.9010 0.071 Uiso 1 1 calc R A .
C72 C 0.0052(10) 0.5177(8) 0.8261(7) 0.044(4) Uani 1 1 d U A .
H72 H -0.0556 0.5368 0.8101 0.052 Uiso 1 1 calc R . .
C73 C 0.0947(9) 0.6479(9) 0.6737(8) 0.049(4) Uani 1 1 d U . .
H73A H 0.1362 0.6739 0.6334 0.059 Uiso 1 1 calc R . .
H73B H 0.1327 0.5899 0.6872 0.059 Uiso 1 1 calc R . .
C74 C 0.0670(8) 0.7072(7) 0.7362(6) 0.026(3) Uani 1 1 d U . .
H74 H 0.1248 0.7122 0.7511 0.031 Uiso 1 1 calc R . .
C75 C -0.0037(9) 0.6761(8) 0.8008(7) 0.040(4) Uani 1 1 d U . .
H75 H -0.0584 0.6676 0.7835 0.048 Uiso 1 1 calc R . .
C76 C -0.0408(9) 0.7429(8) 0.8579(7) 0.044(4) Uani 1 1 d U . .
H76 H 0.0121 0.7521 0.8772 0.052 Uiso 1 1 calc R . .
C77 C -0.0902(10) 0.8288(9) 0.8263(8) 0.056(4) Uani 1 1 d U . .
H77 H -0.1463 0.8206 0.8106 0.068 Uiso 1 1 calc R . .
C78 C -0.0171(8) 0.8592(8) 0.7602(7) 0.031(3) Uani 1 1 d U . .
H78 H -0.0474 0.9152 0.7368 0.038 Uiso 1 1 calc R . .
C79 C 0.1572(10) 0.9290(8) 0.6423(8) 0.053(4) Uani 1 1 d U . .
H79A H 0.2154 0.9306 0.6045 0.064 Uiso 1 1 calc R . .
H79B H 0.1456 0.8691 0.6440 0.064 Uiso 1 1 calc R . .
C80 C 0.1711(8) 0.9478(7) 0.7137(6) 0.024(3) Uani 1 1 d U . .
H80 H 0.2219 0.8987 0.7272 0.028 Uiso 1 1 calc R . .
C81 C 0.0871(9) 0.9583(8) 0.7707(7) 0.035(4) Uani 1 1 d U . .
H81 H 0.0336 1.0017 0.7551 0.042 Uiso 1 1 calc R . .
C82 C 0.0949(10) 0.9837(9) 0.8405(8) 0.053(4) Uani 1 1 d U . .
H82 H 0.1421 0.9351 0.8586 0.063 Uiso 1 1 calc R . .
C83 C 0.1356(9) 1.0673(9) 0.8240(7) 0.045(4) Uani 1 1 d U . .
H83 H 0.0854 1.1137 0.8070 0.054 Uiso 1 1 calc R . .
C84 C 0.2248(11) 1.0545(10) 0.7586(8) 0.063(5) Uani 1 1 d U . .
H84 H 0.2467 1.1108 0.7476 0.076 Uiso 1 1 calc R . .
O1A O 0.6002(6) 0.6426(5) 0.6269(4) 0.039(2) Uiso 1 1 d D B -1
O2A O 0.5670(6) 0.5061(6) 0.6413(5) 0.060(3) Uiso 1 1 d D B -1
O3A O 0.0244(16) 0.8392(14) 1.1287(12) 0.248(10) Uiso 1 1 d D B -1
O4A O -0.0422(13) 0.7292(12) 1.1120(10) 0.188(7) Uiso 1 1 d D B -1
C1A C 0.5542(10) 0.5870(8) 0.6555(8) 0.0962(12) Uiso 1 1 d D B -1
C2A C 0.4695(7) 0.6160(9) 0.7206(5) 0.0962(12) Uiso 1 1 d GD B -1
C3A C 0.4437(8) 0.7035(8) 0.7415(6) 0.0962(12) Uiso 1 1 d G B -1
H3A1 H 0.4753 0.7457 0.7143 0.115 Uiso 1 1 calc R B -1
C4A C 0.3716(9) 0.7294(6) 0.8022(7) 0.0962(12) Uiso 1 1 d G B -1
H4A1 H 0.3540 0.7892 0.8165 0.115 Uiso 1 1 calc R B -1
C5A C 0.3254(7) 0.6677(9) 0.8420(5) 0.0962(12) Uiso 1 1 d G B -1
C6A C 0.3512(8) 0.5801(8) 0.8211(6) 0.0962(12) Uiso 1 1 d G B -1
H6A1 H 0.3195 0.5380 0.8483 0.115 Uiso 1 1 calc R B -1
C7A C 0.4233(9) 0.5543(6) 0.7604(7) 0.0962(12) Uiso 1 1 d G B -1
H7A1 H 0.4409 0.4945 0.7461 0.115 Uiso 1 1 calc R B -1
C8A C 0.2480(7) 0.6957(8) 0.9083(6) 0.0962(12) Uiso 1 1 d G B -1
C9A C 0.1731(9) 0.6541(7) 0.9261(6) 0.0962(12) Uiso 1 1 d G B -1
H9A1 H 0.1766 0.6027 0.9018 0.115 Uiso 1 1 calc R B -1
C10A C 0.0932(8) 0.6879(8) 0.9795(7) 0.0962(12) Uiso 1 1 d G B -1
H10B H 0.0421 0.6594 0.9917 0.115 Uiso 1 1 calc R B -1
C11A C 0.0882(7) 0.7632(8) 1.0151(6) 0.0962(12) Uiso 1 1 d GD B -1
C12A C 0.1631(9) 0.8047(7) 0.9973(6) 0.0962(12) Uiso 1 1 d G B -1
H12C H 0.1596 0.8562 1.0216 0.115 Uiso 1 1 calc R B -1
C13A C 0.2429(8) 0.7710(8) 0.9439(7) 0.0962(12) Uiso 1 1 d G B -1
H13B H 0.2941 0.7994 0.9317 0.115 Uiso 1 1 calc R B -1
C14A C 0.0052(12) 0.7888(12) 1.0873(7) 0.0962(12) Uiso 1 1 d D B -1
O1B O -0.0933(6) 0.7880(5) 0.5961(5) 0.045(2) Uiso 1 1 d D C -2
O2B O -0.0534(6) 0.9193(5) 0.5950(5) 0.049(2) Uiso 1 1 d D C -2
C1B C -0.0438(10) 0.8436(8) 0.5709(8) 0.0962(12) Uiso 1 1 d D C -2
C2B C 0.0408(7) 0.8138(9) 0.5055(5) 0.0962(12) Uiso 1 1 d GD C -2
C3B C 0.0491(8) 0.7365(8) 0.4714(7) 0.0962(12) Uiso 1 1 d G C -2
H3B H 0.0059 0.7002 0.4900 0.115 Uiso 1 1 calc R C -2
C4B C 0.1206(9) 0.7123(7) 0.4100(7) 0.0962(12) Uiso 1 1 d G C -2
H4B H 0.1262 0.6594 0.3867 0.115 Uiso 1 1 calc R C -2
C5B C 0.1838(7) 0.7654(9) 0.3827(5) 0.0962(12) Uiso 1 1 d G C -2
C6B C 0.1756(8) 0.8428(8) 0.4168(7) 0.0962(12) Uiso 1 1 d G C -2
H6B1 H 0.2188 0.8791 0.3981 0.115 Uiso 1 1 calc R C -2
C7B C 0.1041(9) 0.8670(7) 0.4782(6) 0.0962(12) Uiso 1 1 d G C -2
H7B H 0.0985 0.9199 0.5015 0.115 Uiso 1 1 calc R C -2
C8B C 0.2621(7) 0.7450(9) 0.3174(5) 0.0962(12) Uiso 1 1 d G C -2
C9B C 0.2790(8) 0.8174(7) 0.2730(6) 0.0962(12) Uiso 1 1 d G C -2
H9B H 0.2470 0.8758 0.2882 0.115 Uiso 1 1 calc R C -2
C10B C 0.3427(8) 0.8044(6) 0.2065(6) 0.0962(12) Uiso 1 1 d GD C -2
H10C H 0.3542 0.8539 0.1762 0.115 Uiso 1 1 calc R C -2
C11B C 0.3895(7) 0.7189(7) 0.1844(5) 0.0962(12) Uiso 1 1 d GD C -2
C12B C 0.3726(8) 0.6465(6) 0.2287(6) 0.0962(12) Uiso 1 1 d GD C -2
H12D H 0.4046 0.5881 0.2136 0.115 Uiso 1 1 calc R C -2
C13B C 0.3089(8) 0.6595(7) 0.2953(6) 0.0962(12) Uiso 1 1 d G C -2
H13C H 0.2973 0.6100 0.3256 0.115 Uiso 1 1 calc R C -2
C14B C 0.4182(12) 0.7068(10) 0.0992(6) 0.0962(12) Uiso 1 1 d D C -2
O3B O 0.4884(14) 0.6384(11) 0.0845(11) 0.221(8) Uiso 1 1 d D C -2
O4B O 0.4093(13) 0.7785(11) 0.0588(10) 0.203(8) Uiso 1 1 d D C -2
K1 K -0.2264(8) 0.9767(8) 0.6746(7) 0.176(4) Uani 0.55 1 d PU . .
K3 K 0.6573(5) 1.0918(5) 0.5730(5) 0.122(3) Uani 0.65 1 d PU . .
K4 K 0.7024(10) 0.4163(9) 0.5212(7) 0.198(5) Uani 0.55 1 d PU . .
K5 K 0.7684(11) 0.1769(11) 0.6972(9) 0.296(7) Uani 0.70 1 d PU . .
K6 K -0.0288(9) 1.1691(8) 0.6696(7) 0.197(5) Uani 0.60 1 d PU . .
K8 K -0.2410(5) 0.5541(6) 0.1994(4) 0.092(3) Uani 0.50 1 d PU . .
K9 K 0.0564(13) 0.4339(12) 0.1381(10) 0.223(7) Uani 0.45 1 d PU . .
O1W O -0.2485(8) 1.3198(7) 0.4111(6) 0.0938(9) Uiso 1 1 d . . .
O2W O -0.0867(8) 0.5170(8) 0.6878(6) 0.0938(9) Uiso 1 1 d . . .
O3W O 0.4908(8) 0.2851(8) 0.5675(6) 0.0938(9) Uiso 1 1 d . . .
O4W O -0.0954(8) 1.3345(7) 0.5792(6) 0.0938(9) Uiso 1 1 d . . .
O5W O 0.6320(16) 0.1051(15) 1.0854(13) 0.0938(9) Uiso 0.50 1 d P . .
O6W O 0.0077(8) 0.3176(8) 0.7213(6) 0.0938(9) Uiso 1 1 d . . .
O7W O 0.5829(10) 0.8391(9) 0.1638(8) 0.0938(9) Uiso 0.85 1 d P . .
O8W O -0.4093(9) 0.5248(9) 0.1736(7) 0.0938(9) Uiso 0.85 1 d P . .
O9W O -0.1104(9) 1.1842(9) 0.1163(7) 0.0938(9) Uiso 0.85 1 d P . .
O10W O -0.0829(9) 0.2850(9) 0.8492(8) 0.0938(9) Uiso 0.85 1 d P . .
O11W O 0.3835(10) 0.3467(9) 0.1686(8) 0.0938(9) Uiso 0.85 1 d P . .
O12W O 0.0015(9) 0.2291(9) 0.9681(8) 0.0938(9) Uiso 0.85 1 d P . .
O13W O 0.5723(12) 0.3660(11) 1.1381(9) 0.0938(9) Uiso 0.70 1 d P . .
O14W O -0.2374(11) 0.4338(11) 0.2706(9) 0.0938(9) Uiso 0.70 1 d P . .
O15W O -0.1528(11) 1.1309(11) 0.8684(9) 0.0938(9) Uiso 0.70 1 d P . .
O16W O -0.0028(14) 1.0177(13) 1.0299(11) 0.0938(9) Uiso 0.60 1 d P . .
O17W O 0.2297(10) 0.3015(10) 0.1474(8) 0.0938(9) Uiso 0.80 1 d P . .
O18W O 0.7218(16) 0.0737(15) 0.7836(13) 0.0938(9) Uiso 0.50 1 d P . .
O19W O 0.3377(12) 1.2083(11) 0.6206(10) 0.0938(9) Uiso 0.65 1 d P . .
O20W O 0.7063(12) 0.6931(11) 0.1132(9) 0.0938(9) Uiso 0.70 1 d P . .
O21W O 0.6325(17) 0.0991(18) 1.2149(13) 0.0938(9) Uiso 0.50 1 d P . .
O22W O 0.6130(16) 1.2059(15) 0.4493(13) 0.0938(9) Uiso 0.50 1 d P . .
O23W O -0.2630(16) 0.8738(15) 0.9934(13) 0.0938(9) Uiso 0.50 1 d P . .
O24W O 0.6945(17) -0.0551(17) 1.1836(13) 0.0938(9) Uiso 0.50 1 d P . .
O25W O -0.3054(16) 0.9755(15) 0.9576(13) 0.0938(9) Uiso 0.50 1 d P . .
O26W O -0.1956(17) 0.8094(15) 1.0376(13) 0.0938(9) Uiso 0.50 1 d P . .
O27W O -0.0161(16) 1.3221(15) 0.1997(13) 0.0938(9) Uiso 0.50 1 d P . .
O28W O -0.0548(16) 0.5481(15) 1.0908(13) 0.0938(9) Uiso 0.50 1 d P . .
O29W O 0.1267(16) 0.1393(15) 1.0744(13) 0.0938(9) Uiso 0.50 1 d P . .
O30W O 0.4692(16) 0.2494(17) 0.2126(13) 0.0938(9) Uiso 0.50 1 d P . .
O31W O 0.4774(16) 0.1781(17) 1.1928(13) 0.0938(9) Uiso 0.50 1 d P . .
O32W O 0.666(3) 0.027(4) 1.206(3) 0.0938(9) Uiso 0.25 1 d P . .
O33W O 0.5788(18) 0.1901(17) 1.3164(14) 0.0938(9) Uiso 0.45 1 d P . .
O34W O -0.1613(18) 1.3388(17) 0.0553(14) 0.0938(9) Uiso 0.45 1 d P . .
O35W O 0.703(3) 0.286(3) 1.205(3) 0.0938(9) Uiso 0.25 1 d P . .
O36W O 0.529(3) 1.089(3) 1.024(3) 0.0938(9) Uiso 0.25 1 d P . .
O37W O 0.2986(16) 0.9380(15) 1.0451(13) 0.0938(9) Uiso 0.50 1 d P . .
O38W O 0.343(3) 0.102(3) 1.118(2) 0.0938(9) Uiso 0.30 1 d P . .
O39W O 0.6965(12) 1.2206(11) 0.5270(10) 0.0938(9) Uiso 0.70 1 d P . .
O40W O 0.714(2) 1.2286(19) 0.5962(17) 0.0938(9) Uiso 0.40 1 d P . .

loop_
_atom_site_aniso_label
_atom_site_aniso_U_11
_atom_site_aniso_U_22
_atom_site_aniso_U_33
_atom_site_aniso_U_23
_atom_site_aniso_U_13
_atom_site_aniso_U_12
C1 0.061(8) 0.042(8) 0.068(9) -0.008(7) -0.032(7) 0.011(7)
O1 0.089(7) 0.063(6) 0.064(7) -0.010(5) -0.002(6) -0.009(5)
C2 0.053(8) 0.059(8) 0.061(9) -0.009(7) -0.031(7) 0.006(6)
O2 0.086(7) 0.064(6) 0.083(7) -0.009(6) 0.004(6) -0.028(5)
O3 0.101(7) 0.062(6) 0.103(8) -0.004(6) -0.059(6) -0.016(5)
C3 0.077(9) 0.068(8) 0.057(9) 0.001(7) -0.035(7) -0.029(7)
O4 0.145(8) 0.104(8) 0.109(8) 0.010(6) -0.056(7) -0.068(7)
C4 0.067(9) 0.047(8) 0.073(9) -0.008(7) -0.019(7) -0.005(7)
O5 0.100(7) 0.088(7) 0.044(6) -0.034(5) -0.022(6) -0.010(6)
C5 0.058(8) 0.065(8) 0.056(9) -0.010(7) -0.008(7) -0.025(7)
O6 0.088(7) 0.068(6) 0.083(7) -0.014(5) -0.034(6) -0.006(5)
C6 0.081(9) 0.055(8) 0.084(10) 0.000(7) -0.012(7) -0.015(7)
C7 0.055(8) 0.038(7) 0.055(8) -0.004(6) -0.027(7) -0.023(6)
O7 0.080(7) 0.104(7) 0.096(8) 0.025(6) -0.019(6) -0.028(6)
O8 0.055(6) 0.067(6) 0.080(7) 0.003(5) -0.010(5) -0.038(5)
C8 0.054(8) 0.050(8) 0.059(8) -0.016(7) -0.023(7) -0.013(7)
O9 0.057(6) 0.058(6) 0.059(6) -0.020(5) 0.023(5) -0.041(5)
C9 0.060(8) 0.036(7) 0.062(9) 0.000(6) -0.007(7) -0.022(7)
O10 0.084(7) 0.065(6) 0.079(7) -0.035(5) 0.002(5) -0.047(5)
C10 0.047(8) 0.040(7) 0.041(8) 0.007(6) -0.026(7) -0.005(6)
O11 0.052(6) 0.059(6) 0.065(7) -0.015(5) 0.002(5) -0.011(5)
C11 0.042(7) 0.017(6) 0.047(8) 0.004(6) -0.015(6) -0.019(6)
O12 0.042(5) 0.043(5) 0.051(6) -0.007(5) 0.001(5) -0.020(4)
C12 0.054(8) 0.064(8) 0.067(9) 0.011(7) -0.016(7) -0.029(7)
O13 0.051(6) 0.059(6) 0.048(6) -0.020(5) -0.010(5) -0.020(5)
C13 0.049(8) 0.041(7) 0.052(8) -0.005(7) -0.003(7) -0.010(6)
O14 0.063(6) 0.038(5) 0.056(6) -0.025(5) -0.028(5) 0.008(4)
C14 0.052(8) 0.066(8) 0.056(9) 0.022(7) -0.028(7) -0.022(7)
O15 0.063(6) 0.027(5) 0.065(6) -0.009(4) -0.018(5) -0.019(5)
C15 0.043(7) 0.049(7) 0.036(8) 0.002(6) -0.011(6) -0.019(6)
C16 0.051(7) 0.033(7) 0.044(8) -0.013(6) -0.004(6) -0.032(6)
O16 0.042(6) 0.045(6) 0.096(7) -0.017(5) -0.007(5) -0.018(5)
O17 0.057(6) 0.042(5) 0.077(7) -0.010(5) -0.016(5) -0.021(5)
C17 0.054(8) 0.050(8) 0.058(9) -0.008(7) -0.011(7) -0.010(6)
O18 0.043(5) 0.027(5) 0.045(6) 0.016(4) -0.029(4) -0.019(4)
C18 0.028(7) 0.030(7) 0.048(8) -0.011(6) 0.003(6) -0.012(6)
O19 0.046(6) 0.056(6) 0.048(6) -0.003(5) -0.003(5) -0.044(5)
C19 0.022(7) 0.030(7) 0.050(8) -0.017(6) -0.010(6) 0.010(6)
O20 0.042(5) 0.029(5) 0.054(6) 0.004(4) -0.010(5) -0.017(4)
C20 0.042(8) 0.050(8) 0.061(9) -0.008(7) -0.015(7) -0.004(6)
O21 0.022(5) 0.051(5) 0.036(6) -0.006(4) -0.010(4) -0.010(4)
C21 0.035(7) 0.035(7) 0.051(8) -0.014(6) -0.013(6) -0.007(6)
C22 0.032(7) 0.034(7) 0.050(8) -0.003(6) -0.008(6) -0.009(6)
O22 0.058(6) 0.086(7) 0.072(7) -0.019(5) -0.003(5) -0.011(5)
O23 0.052(6) 0.047(5) 0.052(6) -0.015(5) -0.010(5) 0.006(5)
C23 0.040(7) 0.038(7) 0.060(8) -0.016(6) -0.017(6) -0.015(6)
C24 0.045(8) 0.050(8) 0.062(9) -0.008(7) -0.009(7) -0.006(6)
O24 0.114(8) 0.111(8) 0.124(9) -0.029(7) -0.030(7) -0.007(7)
O25 0.045(5) 0.044(5) 0.039(6) 0.014(4) -0.030(4) -0.028(4)
C25 0.046(8) 0.054(8) 0.058(8) -0.006(7) 0.001(7) -0.014(6)
O26 0.034(5) 0.046(5) 0.053(6) -0.010(4) -0.022(5) -0.001(4)
C26 0.027(7) 0.034(7) 0.043(8) 0.003(6) 0.000(6) -0.016(6)
O27 0.067(6) 0.046(6) 0.063(7) 0.004(5) -0.013(5) -0.016(5)
C27 0.041(7) 0.034(7) 0.037(8) 0.013(6) -0.016(6) -0.014(6)
C28 0.034(7) 0.033(7) 0.053(8) -0.013(6) -0.008(7) -0.006(6)
O28 0.051(6) 0.050(6) 0.073(7) -0.012(5) -0.019(5) -0.022(5)
O29 0.040(5) 0.045(5) 0.034(6) -0.007(4) 0.004(5) -0.008(4)
C29 0.023(7) 0.043(7) 0.033(7) -0.005(6) 0.002(6) 0.013(6)
O30 0.036(5) 0.034(5) 0.044(6) -0.009(4) -0.009(4) -0.014(4)
C30 0.065(8) 0.055(8) 0.054(8) -0.004(7) -0.021(7) -0.017(7)
O31 0.066(7) 0.057(6) 0.100(8) -0.011(6) -0.023(6) -0.005(5)
C31 0.046(8) 0.027(7) 0.035(8) 0.002(6) 0.005(6) -0.012(6)
O32 0.051(6) 0.031(5) 0.051(6) 0.005(4) -0.023(5) -0.022(4)
C32 0.039(7) 0.026(7) 0.016(7) 0.005(5) 0.002(6) -0.005(6)
O33 0.047(5) 0.030(5) 0.049(6) 0.005(4) -0.003(5) -0.012(4)
C33 0.038(7) 0.049(8) 0.059(8) -0.020(7) -0.002(7) -0.006(6)
O34 0.031(5) 0.027(5) 0.056(6) -0.002(4) -0.011(5) -0.022(4)
C34 0.046(7) 0.039(7) 0.045(8) 0.007(6) -0.006(7) -0.017(6)
O35 0.053(6) 0.039(5) 0.061(6) 0.007(4) -0.030(5) -0.022(4)
C35 0.007(6) 0.041(7) 0.028(7) -0.010(6) 0.005(6) -0.001(5)
C36 0.053(8) 0.038(7) 0.034(8) -0.017(6) -0.010(6) -0.002(6)
O36 0.122(13) 0.140(14) 0.130(14) -0.021(9) -0.028(9) -0.019(9)
O36' 0.042(9) 0.057(9) 0.052(9) 0.013(7) 0.012(7) -0.017(7)
C55 0.068(9) 0.079(9) 0.098(10) 0.003(8) -0.007(8) -0.017(7)
C37 0.026(7) 0.025(6) 0.038(8) -0.001(6) -0.006(6) -0.010(6)
O37 0.074(6) 0.072(6) 0.066(7) -0.026(5) -0.004(5) -0.002(5)
O38 0.082(6) 0.041(5) 0.042(6) -0.014(4) 0.000(5) -0.016(5)
C38 0.039(7) 0.043(7) 0.043(8) -0.006(6) -0.005(6) -0.003(6)
O39 0.064(6) 0.049(5) 0.069(6) -0.017(5) -0.018(5) -0.008(5)
C39 0.041(7) 0.029(7) 0.037(8) 0.002(6) 0.007(6) -0.016(6)
O40 0.040(5) 0.052(6) 0.082(7) 0.003(5) -0.026(5) -0.011(4)
C40 0.040(7) 0.034(7) 0.049(8) -0.007(6) -0.001(6) -0.014(6)
O41 0.062(6) 0.043(5) 0.053(6) -0.003(5) 0.010(5) -0.023(5)
C41 0.060(8) 0.052(8) 0.057(9) -0.024(7) -0.008(7) 0.011(7)
O42 0.039(5) 0.067(6) 0.069(6) 0.005(5) -0.014(5) -0.031(5)
C42 0.087(9) 0.081(9) 0.074(9) -0.014(7) -0.029(8) -0.030(8)
O43 0.027(5) 0.064(6) 0.041(6) -0.005(5) -0.004(4) -0.009(5)
C43 0.051(7) 0.032(7) 0.047(8) -0.009(6) -0.020(6) -0.006(6)
C44 0.039(7) 0.018(6) 0.038(8) 0.010(6) -0.004(6) -0.009(6)
O44 0.050(6) 0.051(6) 0.056(6) -0.013(5) -0.003(5) -0.002(5)
O45 0.059(6) 0.026(5) 0.060(6) 0.000(4) -0.015(5) -0.017(4)
C45 0.048(8) 0.057(8) 0.045(8) 0.008(6) -0.021(7) -0.018(6)
C46 0.057(8) 0.045(7) 0.059(8) -0.010(6) -0.003(7) -0.019(6)
O46 0.064(6) 0.050(5) 0.058(6) -0.011(5) -0.017(5) -0.031(5)
O47 0.041(5) 0.032(5) 0.059(6) -0.006(4) 0.001(5) -0.021(4)
C47 0.056(8) 0.079(9) 0.084(9) 0.010(7) -0.031(7) -0.029(7)
O48 0.050(5) 0.049(5) 0.038(6) -0.001(4) -0.009(5) -0.020(4)
C48 0.061(8) 0.059(8) 0.087(9) -0.008(7) -0.019(7) -0.041(7)
O49 0.040(6) 0.050(5) 0.045(6) 0.002(5) -0.001(5) -0.024(4)
C49 0.065(8) 0.063(8) 0.055(9) -0.007(7) -0.012(7) -0.012(7)
O50 0.046(6) 0.045(6) 0.091(7) 0.011(5) -0.020(5) -0.023(5)
C50 0.031(7) 0.053(7) 0.049(8) 0.009(6) -0.019(6) -0.023(6)
O51 0.031(5) 0.049(5) 0.055(6) 0.010(4) -0.016(4) -0.014(4)
C51 0.032(7) 0.050(7) 0.060(8) 0.026(6) -0.020(6) -0.015(6)
O52 0.048(6) 0.051(6) 0.085(7) -0.023(5) -0.011(5) -0.003(5)
C52 0.039(7) 0.048(7) 0.041(8) -0.015(6) 0.004(6) -0.022(6)
O53 0.052(6) 0.042(5) 0.069(6) -0.010(5) -0.015(5) -0.022(5)
C53 0.078(9) 0.058(8) 0.044(8) -0.006(7) -0.004(7) -0.006(7)
O54 0.047(5) 0.054(6) 0.066(6) 0.005(5) -0.029(5) -0.021(5)
C54 0.050(7) 0.052(7) 0.047(8) -0.005(6) -0.008(6) -0.012(6)
O55 0.033(5) 0.036(5) 0.064(6) 0.009(4) -0.005(5) -0.019(4)
O56 0.044(5) 0.043(5) 0.067(6) -0.005(4) -0.030(5) -0.028(4)
C56 0.055(8) 0.066(8) 0.063(9) 0.000(7) -0.013(7) -0.019(6)
O57 0.081(7) 0.052(6) 0.074(7) -0.012(5) -0.006(6) 0.020(5)
C57 0.071(8) 0.059(8) 0.070(9) 0.002(7) -0.025(7) -0.021(7)
O58 0.077(6) 0.049(6) 0.064(7) 0.010(5) -0.015(5) -0.003(5)
C58 0.049(7) 0.044(7) 0.048(8) 0.006(6) -0.022(6) -0.024(6)
O59 0.101(7) 0.080(7) 0.088(7) 0.002(5) -0.057(6) -0.021(5)
C59 0.076(9) 0.069(9) 0.083(9) 0.001(7) -0.025(7) -0.032(7)
O60 0.116(7) 0.064(6) 0.092(8) -0.032(6) -0.045(6) -0.011(6)
C60 0.055(8) 0.045(7) 0.054(8) 0.009(6) -0.024(7) -0.001(6)
O61 0.099(7) 0.089(7) 0.064(7) -0.017(5) -0.054(6) -0.003(5)
C61 0.046(7) 0.047(7) 0.051(8) 0.005(6) -0.010(6) -0.005(6)
C62 0.043(7) 0.043(7) 0.053(8) -0.016(6) -0.010(7) -0.002(6)
O62 0.079(7) 0.082(6) 0.044(6) 0.006(5) -0.006(5) -0.028(5)
O63 0.078(6) 0.069(6) 0.053(6) 0.010(5) -0.008(5) -0.009(5)
C63 0.036(7) 0.032(6) 0.029(7) -0.003(6) -0.013(6) -0.006(6)
O64 0.065(6) 0.073(6) 0.074(7) -0.001(6) -0.006(6) -0.005(5)
C64 0.055(8) 0.051(7) 0.038(8) 0.009(6) -0.024(7) 0.004(6)
C65 0.056(8) 0.054(8) 0.048(8) -0.013(6) -0.023(7) -0.008(7)
O65 0.063(6) 0.074(6) 0.062(6) -0.012(5) 0.000(5) -0.026(5)
O66 0.054(6) 0.052(6) 0.080(7) -0.035(5) 0.008(5) -0.027(5)
C66 0.061(8) 0.024(7) 0.054(8) -0.003(6) -0.008(7) -0.008(6)
O67 0.045(6) 0.076(6) 0.067(7) -0.023(5) 0.017(5) -0.025(5)
C67 0.070(8) 0.062(8) 0.056(8) 0.004(7) -0.007(7) -0.026(7)
O68 0.063(6) 0.053(6) 0.060(6) -0.016(5) -0.010(5) -0.013(5)
C68 0.059(8) 0.042(7) 0.037(8) -0.012(6) -0.024(6) -0.014(6)
O69 0.072(6) 0.069(6) 0.080(7) -0.008(5) -0.011(5) -0.020(5)
C69 0.051(8) 0.064(8) 0.062(9) 0.009(7) -0.021(7) -0.023(6)
O70 0.121(7) 0.095(7) 0.074(7) -0.009(5) -0.052(6) -0.040(6)
C70 0.054(8) 0.052(8) 0.043(8) 0.003(7) -0.009(7) -0.013(6)
C71 0.062(8) 0.060(8) 0.048(8) -0.003(7) -0.010(7) -0.004(7)
C72 0.038(7) 0.044(7) 0.054(8) 0.001(6) -0.016(6) -0.014(6)
C73 0.045(7) 0.041(7) 0.049(8) 0.003(6) -0.004(6) 0.005(6)
C74 0.029(6) 0.023(6) 0.026(7) -0.004(5) -0.005(6) -0.005(5)
C75 0.041(7) 0.037(7) 0.050(8) 0.008(6) -0.014(6) -0.024(6)
C76 0.039(7) 0.041(7) 0.040(8) 0.008(6) 0.019(6) -0.019(6)
C77 0.049(8) 0.061(8) 0.059(8) -0.023(7) 0.003(7) -0.022(7)
C78 0.028(7) 0.028(6) 0.041(7) -0.003(6) -0.006(6) -0.015(5)
C79 0.064(8) 0.035(7) 0.072(9) -0.011(6) -0.023(7) -0.020(6)
C80 0.019(6) 0.025(6) 0.021(7) 0.000(5) 0.010(6) -0.010(5)
C81 0.039(7) 0.032(7) 0.042(8) -0.011(6) -0.021(6) -0.011(6)
C82 0.048(8) 0.059(8) 0.047(8) -0.017(6) -0.002(7) -0.008(6)
C83 0.042(7) 0.045(7) 0.051(8) 0.003(6) -0.007(6) -0.021(6)
C84 0.063(8) 0.063(8) 0.066(9) 0.010(7) -0.013(7) -0.025(7)
K1 0.167(8) 0.158(7) 0.184(8) -0.032(6) -0.006(7) -0.030(6)
K3 0.081(5) 0.128(5) 0.151(6) -0.028(5) -0.021(4) -0.013(4)
K4 0.206(9) 0.185(8) 0.184(9) -0.001(7) -0.030(7) -0.029(7)
K5 0.281(10) 0.309(10) 0.296(10) -0.053(8) -0.094(8) -0.027(8)
K6 0.210(8) 0.173(8) 0.212(9) -0.014(7) -0.063(7) -0.034(6)
K8 0.063(5) 0.145(6) 0.078(6) -0.031(5) -0.004(4) -0.047(5)
K9 0.223(10) 0.227(11) 0.189(10) -0.002(8) -0.051(8) 0.000(8)

loop_
_atom_type_symbol
_atom_type_description
_atom_type_scat_dispersion_real
_atom_type_scat_dispersion_imag
_atom_type_scat_source
C C 0.0033 0.0016 'International Tables Vol C Tables 4.2.6.8 and 6.1.1.4'
H H 0.0000 0.0000 'International Tables Vol C Tables 4.2.6.8 and 6.1.1.4'
O O 0.0106 0.0060 'International Tables Vol C Tables 4.2.6.8 and 6.1.1.4'
K K 0.2009 0.2494 'International Tables Vol C Tables 4.2.6.8 and 6.1.1.4'

loop_
_geom_angle_atom_site_label_1
_geom_angle_atom_site_label_2
_geom_angle_atom_site_label_3
_geom_angle
_geom_angle_site_symmetry_1
_geom_angle_site_symmetry_3
_geom_angle_publ_flag
C2 C1 O16 107.2(14) . . ?
C2 C1 O31 112.4(14) . . ?
O16 C1 O31 109.0(11) . . ?
C2 C1 H1 109.4 . . ?
O16 C1 H1 109.4 . . ?
O31 C1 H1 109.4 . . ?
C38 O1 H1A 109.5 . . ?
O3 C2 C1 114.2(14) . . ?
O3 C2 C3 111.4(14) . . ?
C1 C2 C3 112.9(13) . . ?
O3 C2 H2 105.9 . . ?
C1 C2 H2 105.9 . . ?
C3 C2 H2 105.9 . . ?
C39 O2 H2A 109.5 . . ?
C2 O3 H3 109.5 . . ?
O4 C3 C4 109.9(13) . . ?
O4 C3 C2 113.5(13) . . ?
C4 C3 C2 108.3(14) . . ?
O4 C3 H3A 108.3 . . ?
C4 C3 H3A 108.3 . . ?
C2 C3 H3A 108.3 . . ?
C3 O4 H4 109.5 . . ?
C3 C4 O17 107.9(13) . . ?
C3 C4 C5 113.8(13) . . ?
O17 C4 C5 103.2(12) . . ?
C3 C4 H4A 110.6 . . ?
O17 C4 H4A 110.6 . . ?
C5 C4 H4A 110.6 . . ?
C8 O5 H5 109.5 . . ?
O31 C5 C6 105.0(13) . . ?
O31 C5 C4 105.3(12) . . ?
C6 C5 C4 111.4(13) . . ?
O31 C5 H5A 111.6 . . ?
C6 C5 H5A 111.6 . . ?
C4 C5 H5A 111.6 . . ?
C9 O6 H6 109.5 . . ?
O24 C6 C5 109.6(14) . . ?
O24 C6 H6A 109.7 . . ?
C5 C6 H6A 109.7 . . ?
O24 C6 H6B 109.7 . . ?
C5 C6 H6B 109.7 . . ?
H6A C6 H6B 108.2 . . ?
O32 C7 O17 111.8(11) . . ?
O32 C7 C8 112.2(12) . . ?
O17 C7 C8 108.4(12) . . ?
O32 C7 H7 108.1 . . ?
O17 C7 H7 108.1 . . ?
C8 C7 H7 108.1 . . ?
C14 O7 H7A 109.5 . . ?
C15 O8 H8 109.5 . . ?
O5 C8 C9 108.5(13) . . ?
O5 C8 C7 113.8(12) . . ?
C9 C8 C7 108.1(14) . . ?
O5 C8 H8A 108.8 . . ?
C9 C8 H8A 108.8 . . ?
C7 C8 H8A 108.8 . . ?
C20 O9 H9 109.5 . . ?
C8 C9 O6 112.3(12) . . ?
C8 C9 C10 111.5(13) . . ?
O6 C9 C10 106.4(11) . . ?
C8 C9 H9A 108.9 . . ?
O6 C9 H9A 108.9 . . ?
C10 C9 H9A 108.9 . . ?
C21 O10 H10 109.5 . . ?
O18 C10 C11 110.8(11) . . ?
O18 C10 C9 109.8(11) . . ?
C11 C10 C9 109.2(11) . . ?
O18 C10 H10A 109.0 . . ?
C11 C10 H10A 109.0 . . ?
C9 C10 H10A 109.0 . . ?
C26 O11 H11 109.5 . . ?
O32 C11 C10 110.8(11) . . ?
O32 C11 C12 106.3(11) . . ?
C10 C11 C12 109.7(11) . . ?
O32 C11 H11A 110.0 . . ?
C10 C11 H11A 110.0 . . ?
C12 C11 H11A 110.0 . . ?
C27 O12 H12 109.5 . . ?
O25 C12 C11 116.7(11) . . ?
O25 C12 H12A 108.1 . . ?
C11 C12 H12A 108.1 . . ?
O25 C12 H12B 108.1 . . ?
C11 C12 H12B 108.1 . . ?
H12A C12 H12B 107.3 . . ?
C32 O13 H13 109.5 . . ?
O18 C13 C14 111.3(13) . . ?
O18 C13 O33 111.6(11) . . ?
C14 C13 O33 110.4(12) . . ?
O18 C13 H13A 107.8 . . ?
C14 C13 H13A 107.8 . . ?
O33 C13 H13A 107.8 . . ?
C33 O14 H14 109.5 . . ?
O7 C14 C13 113.4(13) . . ?
O7 C14 C15 114.0(13) . . ?
C13 C14 C15 111.1(13) . . ?
O7 C14 H14A 105.9 . . ?
C13 C14 H14A 105.9 . . ?
C15 C14 H14A 105.9 . . ?
C37 O15 C34 117.3(9) . . ?
C14 C15 O8 113.2(12) . . ?
C14 C15 C16 113.0(12) . . ?
O8 C15 C16 108.7(11) . . ?
C14 C15 H15 107.2 . . ?
O8 C15 H15 107.2 . . ?
C16 C15 H15 107.2 . . ?
O19 C16 C15 112.7(11) . . ?
O19 C16 C17 108.6(10) . . ?
C15 C16 C17 110.3(12) . . ?
O19 C16 H16 108.4 . . ?
C15 C16 H16 108.4 . . ?
C17 C16 H16 108.4 . . ?
C40 O16 C1 121.9(11) . . ?
C7 O17 C4 119.4(10) . . ?
O33 C17 C18 101.5(10) . . ?
O33 C17 C16 109.2(11) . . ?
C18 C17 C16 111.2(12) . . ?
O33 C17 H17 111.5 . . ?
C18 C17 H17 111.5 . . ?
C16 C17 H17 111.5 . . ?
C13 O18 C10 120.9(10) . . ?
O26 C18 C17 114.8(11) . . ?
O26 C18 H18A 108.6 . . ?
C17 C18 H18A 108.6 . . ?
O26 C18 H18B 108.6 . . ?
C17 C18 H18B 108.6 . . ?
H18A C18 H18B 107.5 . . ?
C16 O19 C19 122.4(10) . . ?
O34 C19 O19 113.4(11) . . ?
O34 C19 C20 115.6(12) . . ?
O19 C19 C20 105.2(12) . . ?
O34 C19 H19 107.4 . . ?
O19 C19 H19 107.4 . . ?
C20 C19 H19 107.4 . . ?
C25 O20 C22 114.3(10) . . ?
O9 C20 C19 116.7(13) . . ?
O9 C20 C21 110.5(12) . . ?
C19 C20 C21 107.0(11) . . ?
O9 C20 H20 107.4 . . ?
C19 C20 H20 107.4 . . ?
C21 C20 H20 107.4 . . ?
C31 O21 C28 117.1(10) . . ?
O10 C21 C22 111.2(11) . . ?
O10 C21 C20 111.0(11) . . ?
C22 C21 C20 108.9(11) . . ?
O10 C21 H21 108.5 . . ?
C22 C21 H21 108.5 . . ?
C20 C21 H21 108.5 . . ?
O20 C22 C23 112.6(11) . . ?
O20 C22 C21 105.1(10) . . ?
C23 C22 C21 111.1(11) . . ?
O20 C22 H22 109.3 . . ?
C23 C22 H22 109.3 . . ?
C21 C22 H22 109.3 . . ?
C36 O22 H22A 109.5 . . ?
C42 O23 H23 109.5 . . ?
O34 C23 C22 112.5(11) . . ?
O34 C23 C24 104.9(11) . . ?
C22 C23 C24 114.8(12) . . ?
O34 C23 H23A 108.1 . . ?
C22 C23 H23A 108.1 . . ?
C24 C23 H23A 108.1 . . ?
O27 C24 C23 110.7(12) . . ?
O27 C24 H24A 109.5 . . ?
C23 C24 H24A 109.5 . . ?
O27 C24 H24B 109.5 . . ?
C23 C24 H24B 109.5 . . ?
H24A C24 H24B 108.1 . . ?
C6 O24 H24 109.5 . . ?
C12 O25 H25 109.5 . . ?
O20 C25 O35 110.0(11) . . ?
O20 C25 C26 105.9(11) . . ?
O35 C25 C26 104.4(10) . . ?
O20 C25 H25A 112.0 . . ?
O35 C25 H25A 112.0 . . ?
C26 C25 H25A 112.0 . . ?
C18 O26 H26 109.5 . . ?
O11 C26 C27 116.9(11) . . ?
O11 C26 C25 103.7(10) . . ?
C27 C26 C25 114.7(12) . . ?
O11 C26 H26A 107.0 . . ?
C27 C26 H26A 107.0 . . ?
C25 C26 H26A 107.0 . . ?
C24 O27 H27 109.5 . . ?
O12 C27 C26 108.4(12) . . ?
O12 C27 C28 109.1(11) . . ?
C26 C27 C28 109.3(11) . . ?
O12 C27 H27A 110.0 . . ?
C26 C27 H27A 110.0 . . ?
C28 C27 H27A 110.0 . . ?
O21 C28 C27 106.0(11) . . ?
O21 C28 C29 106.8(10) . . ?
C27 C28 C29 111.8(11) . . ?
O21 C28 H28 110.7 . . ?
C27 C28 H28 110.7 . . ?
C29 C28 H28 110.7 . . ?
C30 O28 H28A 109.5 . . ?
C31 O29 C35 114.7(9) . . ?
C30 C29 O35 107.0(11) . . ?
C30 C29 C28 114.3(12) . . ?
O35 C29 C28 108.9(10) . . ?
C30 C29 H29 108.9 . . ?
O35 C29 H29 108.9 . . ?
C28 C29 H29 108.9 . . ?
C37 O30 C41 111.0(10) . . ?
O28 C30 C29 113.7(13) . . ?
O28 C30 H30A 108.8 . . ?
C29 C30 H30A 108.8 . . ?
O28 C30 H30B 108.8 . . ?
C29 C30 H30B 108.8 . . ?
H30A C30 H30B 107.7 . . ?
C1 O31 C5 112.9(12) . . ?
O21 C31 O29 111.2(10) . . ?
O21 C31 C32 110.3(10) . . ?
O29 C31 C32 105.6(11) . . ?
O21 C31 H31 109.9 . . ?
O29 C31 H31 109.9 . . ?
C32 C31 H31 109.9 . . ?
C7 O32 C11 114.8(10) . . ?
O13 C32 C33 109.6(10) . . ?
O13 C32 C31 104.1(10) . . ?
C33 C32 C31 109.1(11) . . ?
O13 C32 H32 111.3 . . ?
C33 C32 H32 111.3 . . ?
C31 C32 H32 111.3 . . ?
C17 O33 C13 109.3(10) . . ?
O14 C33 C32 110.9(11) . . ?
O14 C33 C34 110.5(11) . . ?
C32 C33 C34 108.2(12) . . ?
O14 C33 H33 109.1 . . ?
C32 C33 H33 109.1 . . ?
C34 C33 H33 109.1 . . ?
C19 O34 C23 115.7(10) . . ?
O15 C34 C35 103.8(10) . . ?
O15 C34 C33 105.7(10) . . ?
C35 C34 C33 112.2(12) . . ?
O15 C34 H34 111.6 . . ?
C35 C34 H34 111.6 . . ?
C33 C34 H34 111.6 . . ?
C25 O35 C29 115.7(10) . . ?
C36 C35 O29 105.7(10) . . ?
C36 C35 C34 115.3(11) . . ?
O29 C35 C34 106.8(9) . . ?
C36 C35 H35 109.6 . . ?
O29 C35 H35 109.6 . . ?
C34 C35 H35 109.6 . . ?
C35 C36 O22 107.2(10) . . ?
C35 C36 H36A 110.3 . . ?
O22 C36 H36A 110.3 . . ?
C35 C36 H36B 110.3 . . ?
O22 C36 H36B 110.3 . . ?
H36A C36 H36B 108.5 . . ?
C55 O36 H36 109.5 . . ?
C55 O36' H36' 109.5 . . ?
O36 C55 C56 120(2) . . ?
O36 C55 O36' 92.2(19) . . ?
C56 C55 O36' 115.7(15) . . ?
O36 C55 H55A 107.3 . . ?
C56 C55 H55A 107.3 . . ?
O36 C55 H55B 107.3 . . ?
C56 C55 H55B 107.3 . . ?
O36' C55 H55B 113.7 . . ?
H55A C55 H55B 106.9 . . ?
C56 C55 H55C 108.4 . . ?
O36' C55 H55C 108.4 . . ?
H55A C55 H55C 123.5 . . ?
H55B C55 H55C 102.6 . . ?
O36 C55 H55D 110.8 . . ?
C56 C55 H55D 108.4 . . ?
O36' C55 H55D 108.4 . . ?
H55A C55 H55D 101.1 . . ?
H55C C55 H55D 107.4 . . ?
O30 C37 O15 111.2(10) . . ?
O30 C37 C38 110.6(11) . . ?
O15 C37 C38 109.6(11) . . ?
O30 C37 H37 108.4 . . ?
O15 C37 H37 108.4 . . ?
C38 C37 H37 108.4 . . ?
C61 O37 H37A 109.5 . . ?
C67 O38 H38 109.5 . . ?
C39 C38 O1 114.7(12) . . ?
C39 C38 C37 110.4(12) . . ?
O1 C38 C37 105.2(11) . . ?
C39 C38 H38A 108.8 . . ?
O1 C38 H38A 108.8 . . ?
C37 C38 H38A 108.8 . . ?
C73 O39 H39 109.5 . . ?
C38 C39 O2 106.5(12) . . ?
C38 C39 C40 111.8(12) . . ?
O2 C39 C40 110.6(11) . . ?
C38 C39 H39A 109.3 . . ?
O2 C39 H39A 109.3 . . ?
C40 C39 H39A 109.3 . . ?
C79 O40 H40 109.5 . . ?
O16 C40 C39 113.4(11) . . ?
O16 C40 C41 112.9(12) . . ?
C39 C40 C41 109.0(12) . . ?
O16 C40 H40A 107.1 . . ?
C39 C40 H40A 107.1 . . ?
C41 C40 H40A 107.1 . . ?
C43 O41 H41 109.5 . . ?
O30 C41 C42 103.0(13) . . ?
O30 C41 C40 109.8(12) . . ?
C42 C41 C40 118.0(13) . . ?
O30 C41 H41A 108.5 . . ?
C42 C41 H41A 108.5 . . ?
C40 C41 H41A 108.5 . . ?
C49 O42 H42 109.5 . . ?
O23 C42 C41 117.0(13) . . ?
O23 C42 H42A 108.0 . . ?
C41 C42 H42A 108.0 . . ?
O23 C42 H42B 108.0 . . ?
C41 C42 H42B 108.0 . . ?
H42A C42 H42B 107.3 . . ?
C54 O43 C50 112.6(10) . . ?
O41 C43 C44 113.3(11) . . ?
O41 C43 H43A 108.9 . . ?
C44 C43 H43A 108.9 . . ?
O41 C43 H43B 108.9 . . ?
C44 C43 H43B 108.9 . . ?
H43A C43 H43B 107.7 . . ?
C43 C44 O49 103.8(10) . . ?
C43 C44 C45 110.3(11) . . ?
O49 C44 C45 110.2(11) . . ?
C43 C44 H44 110.8 . . ?
O49 C44 H44 110.8 . . ?
C45 C44 H44 110.8 . . ?
C60 O44 C56 111.6(11) . . ?
C66 O45 C62 112.4(10) . . ?
O56 C45 C44 106.7(10) . . ?
O56 C45 C46 100.8(10) . . ?
C44 C45 C46 109.4(11) . . ?
O56 C45 H45 113.0 . . ?
C44 C45 H45 113.0 . . ?
C46 C45 H45 113.0 . . ?
O69 C46 C47 110.2(12) . . ?
O69 C46 C45 108.2(12) . . ?
C47 C46 C45 103.9(11) . . ?
O69 C46 H46 111.4 . . ?
C47 C46 H46 111.4 . . ?
C45 C46 H46 111.4 . . ?
C72 O46 C68 116.0(10) . . ?
C74 O47 C78 117.3(10) . . ?
O70 C47 C46 108.7(13) . . ?
O70 C47 C48 108.8(13) . . ?
C46 C47 C48 107.0(12) . . ?
O70 C47 H47 110.7 . . ?
C46 C47 H47 110.7 . . ?
C48 C47 H47 110.7 . . ?
C84 O48 C80 111.8(10) . . ?
O50 C48 O49 115.8(12) . . ?
O50 C48 C47 109.8(13) . . ?
O49 C48 C47 105.5(13) . . ?
O50 C48 H48 108.5 . . ?
O49 C48 H48 108.5 . . ?
C47 C48 H48 108.5 . . ?
C44 O49 C48 114.2(10) . . ?
O42 C49 C50 107.6(11) . . ?
O42 C49 H49A 110.2 . . ?
C50 C49 H49A 110.2 . . ?
O42 C49 H49B 110.2 . . ?
C50 C49 H49B 110.2 . . ?
H49A C49 H49B 108.5 . . ?
C51 O50 C48 117.2(10) . . ?
O43 C50 C49 108.1(11) . . ?
O43 C50 C51 110.6(10) . . ?
C49 C50 C51 112.8(11) . . ?
O43 C50 H50 108.4 . . ?
C49 C50 H50 108.4 . . ?
C51 C50 H50 108.4 . . ?
C54 O51 C57 119.2(11) . . ?
O50 C51 C52 108.2(11) . . ?
O50 C51 C50 111.4(11) . . ?
C52 C51 C50 108.0(11) . . ?
O50 C51 H51 109.8 . . ?
C52 C51 H51 109.8 . . ?
C50 C51 H51 109.8 . . ?
C60 O52 C63 118.5(10) . . ?
O57 C52 C51 104.9(11) . . ?
O57 C52 C53 111.7(12) . . ?
C51 C52 C53 110.4(12) . . ?
O57 C52 H52 109.9 . . ?
C51 C52 H52 109.9 . . ?
C53 C52 H52 109.9 . . ?
C66 O53 C69 121.9(10) . . ?
O58 C53 C52 113.6(13) . . ?
O58 C53 C54 112.2(12) . . ?
C52 C53 C54 109.7(13) . . ?
O58 C53 H53 107.0 . . ?
C52 C53 H53 107.0 . . ?
C54 C53 H53 107.0 . . ?
C75 O54 C72 119.0(9) . . ?
O43 C54 O51 115.1(11) . . ?
O43 C54 C53 113.4(12) . . ?
O51 C54 C53 109.7(12) . . ?
O43 C54 H54 106.0 . . ?
O51 C54 H54 106.0 . . ?
C53 C54 H54 106.0 . . ?
C81 O55 C78 114.7(9) . . ?
C45 O56 C84 115.8(10) . . ?
C55 C56 C57 111.6(14) . . ?
C55 C56 O44 107.8(13) . . ?
C57 C56 O44 111.8(12) . . ?
C55 C56 H56 108.5 . . ?
C57 C56 H56 108.5 . . ?
O44 C56 H56 108.5 . . ?
C52 O57 H57 109.5 . . ?
O51 C57 C56 110.7(12) . . ?
O51 C57 C58 104.5(12) . . ?
C56 C57 C58 109.4(12) . . ?
O51 C57 H57A 110.7 . . ?
C56 C57 H57A 110.7 . . ?
C58 C57 H57A 110.7 . . ?
C53 O58 H58 109.5 . . ?
C59 C58 O59 108.3(12) . . ?
C59 C58 C57 105.2(13) . . ?
O59 C58 C57 102.2(10) . . ?
C59 C58 H58A 113.4 . . ?
O59 C58 H58A 113.4 . . ?
C57 C58 H58A 113.4 . . ?
C58 O59 H59 109.5 . . ?
C58 C59 O60 107.5(14) . . ?
C58 C59 C60 112.0(13) . . ?
O60 C59 C60 109.1(12) . . ?
C58 C59 H59A 109.4 . . ?
O60 C59 H59A 109.4 . . ?
C60 C59 H59A 109.4 . . ?
C59 O60 H60 109.5 . . ?
O44 C60 O52 117.5(12) . . ?
O44 C60 C59 108.7(12) . . ?
O52 C60 C59 106.4(13) . . ?
O44 C60 H60A 108.0 . . ?
O52 C60 H60A 108.0 . . ?
C59 C60 H60A 108.0 . . ?
C64 O61 H61 109.5 . . ?
O37 C61 C62 106.2(10) . . ?
O37 C61 H61A 110.5 . . ?
C62 C61 H61A 110.5 . . ?
O37 C61 H61B 110.5 . . ?
C62 C61 H61B 110.5 . . ?
H61A C61 H61B 108.7 . . ?
O45 C62 C63 108.2(10) . . ?
O45 C62 C61 108.1(10) . . ?
C63 C62 C61 116.2(11) . . ?
O45 C62 H62 108.1 . . ?
C63 C62 H62 108.1 . . ?
C61 C62 H62 108.1 . . ?
C65 O62 H62A 109.5 . . ?
C70 O63 H63 109.5 . . ?
O52 C63 C64 110.3(10) . . ?
O52 C63 C62 106.1(10) . . ?
C64 C63 C62 107.7(10) . . ?
O52 C63 H63A 110.9 . . ?
C64 C63 H63A 110.9 . . ?
C62 C63 H63A 110.9 . . ?
C71 O64 H64 109.5 . . ?
O61 C64 C65 108.5(12) . . ?
O61 C64 C63 103.0(11) . . ?
C65 C64 C63 113.3(13) . . ?
O61 C64 H64A 110.6 . . ?
C65 C64 H64A 110.6 . . ?
C63 C64 H64A 110.6 . . ?
O62 C65 C64 112.8(12) . . ?
O62 C65 C66 105.4(11) . . ?
C64 C65 C66 105.9(12) . . ?
O62 C65 H65 110.9 . . ?
C64 C65 H65 110.9 . . ?
C66 C65 H65 110.9 . . ?
C76 O65 H65A 109.5 . . ?
C77 O66 H66 109.5 . . ?
O53 C66 O45 111.1(10) . . ?
O53 C66 C65 111.5(11) . . ?
O45 C66 C65 108.1(11) . . ?
O53 C66 H66A 108.7 . . ?
O45 C66 H66A 108.7 . . ?
C65 C66 H66A 108.7 . . ?
C82 O67 H67 109.5 . . ?
O38 C67 C68 110.0(11) . . ?
O38 C67 H67A 109.7 . . ?
C68 C67 H67A 109.7 . . ?
O38 C67 H67B 109.7 . . ?
C68 C67 H67B 109.7 . . ?
H67A C67 H67B 108.2 . . ?
C83 O68 H68 109.5 . . ?
O46 C68 C67 109.6(11) . . ?
O46 C68 C69 105.8(11) . . ?
C67 C68 C69 118.0(13) . . ?
O46 C68 H68A 107.7 . . ?
C67 C68 H68A 107.7 . . ?
C69 C68 H68A 107.7 . . ?
C46 O69 H69 109.5 . . ?
C70 C69 C68 117.8(13) . . ?
C70 C69 O53 107.4(12) . . ?
C68 C69 O53 106.6(11) . . ?
C70 C69 H69A 108.3 . . ?
C68 C69 H69A 108.3 . . ?
O53 C69 H69A 108.3 . . ?
C47 O70 H70 109.5 . . ?
O63 C70 C69 110.1(12) . . ?
O63 C70 C71 103.7(11) . . ?
C69 C70 C71 107.4(12) . . ?
O63 C70 H70A 111.7 . . ?
C69 C70 H70A 111.7 . . ?
C71 C70 H70A 111.7 . . ?
O64 C71 C72 109.8(12) . . ?
O64 C71 C70 113.9(13) . . ?
C72 C71 C70 105.2(12) . . ?
O64 C71 H71 109.3 . . ?
C72 C71 H71 109.3 . . ?
C70 C71 H71 109.3 . . ?
O46 C72 O54 106.0(10) . . ?
O46 C72 C71 114.5(11) . . ?
O54 C72 C71 109.4(11) . . ?
O46 C72 H72 109.0 . . ?
O54 C72 H72 109.0 . . ?
C71 C72 H72 109.0 . . ?
O39 C73 C74 115.6(11) . . ?
O39 C73 H73A 108.4 . . ?
C74 C73 H73A 108.4 . . ?
O39 C73 H73B 108.4 . . ?
C74 C73 H73B 108.4 . . ?
H73A C73 H73B 107.4 . . ?
O47 C74 C73 104.5(10) . . ?
O47 C74 C75 108.9(10) . . ?
C73 C74 C75 112.7(10) . . ?
O47 C74 H74 110.2 . . ?
C73 C74 H74 110.2 . . ?
C75 C74 H74 110.2 . . ?
O54 C75 C76 110.0(11) . . ?
O54 C75 C74 110.0(10) . . ?
C76 C75 C74 111.6(10) . . ?
O54 C75 H75 108.4 . . ?
C76 C75 H75 108.4 . . ?
C74 C75 H75 108.4 . . ?
O65 C76 C75 110.0(11) . . ?
O65 C76 C77 106.8(11) . . ?
C75 C76 C77 108.4(12) . . ?
O65 C76 H76 110.5 . . ?
C75 C76 H76 110.5 . . ?
C77 C76 H76 110.5 . . ?
O66 C77 C76 111.1(12) . . ?
O66 C77 C78 105.9(10) . . ?
C76 C77 C78 108.8(11) . . ?
O66 C77 H77 110.3 . . ?
C76 C77 H77 110.3 . . ?
C78 C77 H77 110.3 . . ?
O47 C78 O55 107.6(9) . . ?
O47 C78 C77 109.5(9) . . ?
O55 C78 C77 105.4(10) . . ?
O47 C78 H78 111.4 . . ?
O55 C78 H78 111.4 . . ?
C77 C78 H78 111.4 . . ?
O40 C79 C80 110.2(11) . . ?
O40 C79 H79A 109.6 . . ?
C80 C79 H79A 109.6 . . ?
O40 C79 H79B 109.6 . . ?
C80 C79 H79B 109.6 . . ?
H79A C79 H79B 108.1 . . ?
C81 C80 O48 111.6(9) . . ?
C81 C80 C79 114.2(11) . . ?
O48 C80 C79 103.5(9) . . ?
C81 C80 H80 109.1 . . ?
O48 C80 H80 109.1 . . ?
C79 C80 H80 109.1 . . ?
C80 C81 C82 116.4(11) . . ?
C80 C81 O55 110.3(10) . . ?
C82 C81 O55 101.1(10) . . ?
C80 C81 H81 109.6 . . ?
C82 C81 H81 109.6 . . ?
O55 C81 H81 109.6 . . ?
O67 C82 C81 114.8(12) . . ?
O67 C82 C83 111.3(11) . . ?
C81 C82 C83 105.4(11) . . ?
O67 C82 H82 108.4 . . ?
C81 C82 H82 108.4 . . ?
C83 C82 H82 108.4 . . ?
O68 C83 C82 114.6(11) . . ?
O68 C83 C84 114.0(10) . . ?
C82 C83 C84 112.2(11) . . ?
O68 C83 H83 104.9 . . ?
C82 C83 H83 104.9 . . ?
C84 C83 H83 104.9 . . ?
O48 C84 O56 113.6(12) . . ?
O48 C84 C83 111.2(11) . . ?
O56 C84 C83 101.6(11) . . ?
O48 C84 H84 110.1 . . ?
O56 C84 H84 110.1 . . ?
C83 C84 H84 110.1 . . ?
O1A C1A O2A 130.1(12) . . ?
O1A C1A C2A 117.9(11) . . ?
O2A C1A C2A 112.0(10) . . ?
C3A C2A C7A 120.0 . . ?
C3A C2A C1A 119.3(10) . . ?
C7A C2A C1A 120.6(10) . . ?
C2A C3A C4A 120.0 . . ?
C2A C3A H3A1 120.0 . . ?
C4A C3A H3A1 120.0 . . ?
C3A C4A C5A 120.0 . . ?
C3A C4A H4A1 120.0 . . ?
C5A C4A H4A1 120.0 . . ?
C6A C5A C4A 120.0 . . ?
C5A C6A C7A 120.0 . . ?
C5A C6A H6A1 120.0 . . ?
C7A C6A H6A1 120.0 . . ?
C6A C7A C2A 120.0 . . ?
C6A C7A H7A1 120.0 . . ?
C2A C7A H7A1 120.0 . . ?
C9A C8A C13A 120.0 . . ?
C8A C9A C10A 120.0 . . ?
C8A C9A H9A1 120.0 . . ?
C10A C9A H9A1 120.0 . . ?
C11A C10A C9A 120.0 . . ?
C11A C10A H10B 120.0 . . ?
C9A C10A H10B 120.0 . . ?
C12A C11A C10A 120.0 . . ?
C12A C11A C14A 120.3(11) . . ?
C10A C11A C14A 118.5(11) . . ?
C13A C12A C11A 120.0 . . ?
C13A C12A H12C 120.0 . . ?
C11A C12A H12C 120.0 . . ?
C12A C13A C8A 120.0 . . ?
C12A C13A H13B 120.0 . . ?
C8A C13A H13B 120.0 . . ?
O4A C14A O3A 122.6(14) . . ?
O4A C14A C11A 115.4(16) . . ?
O3A C14A C11A 113.2(17) . . ?
O1B C1B O2B 127.1(11) . . ?
O1B C1B C2B 116.3(10) . . ?
O2B C1B C2B 116.5(10) . . ?
C3B C2B C7B 120.0 . . ?
C3B C2B C1B 119.4(10) . . ?
C7B C2B C1B 120.5(10) . . ?
C4B C3B C2B 120.0 . . ?
C4B C3B H3B 120.0 . . ?
C2B C3B H3B 120.0 . . ?
C5B C4B C3B 120.0 . . ?
C5B C4B H4B 120.0 . . ?
C3B C4B H4B 120.0 . . ?
C6B C5B C4B 120.0 . . ?
C5B C6B C7B 120.0 . . ?
C5B C6B H6B1 120.0 . . ?
C7B C6B H6B1 120.0 . . ?
C6B C7B C2B 120.0 . . ?
C6B C7B H7B 120.0 . . ?
C2B C7B H7B 120.0 . . ?
C9B C8B C13B 120.0 . . ?
C10B C9B C8B 120.0 . . ?
C10B C9B H9B 120.0 . . ?
C8B C9B H9B 120.0 . . ?
C11B C10B C9B 120.0 . . ?
C11B C10B H10C 120.0 . . ?
C9B C10B H10C 120.0 . . ?
C12B C11B C10B 120.0 . . ?
C12B C11B C14B 118.3(5) . . ?
C10B C11B C14B 115.2(5) . . ?
C11B C12B C13B 120.0 . . ?
C11B C12B H12D 120.0 . . ?
C13B C12B H12D 120.0 . . ?
C12B C13B C8B 120.0 . . ?
C12B C13B H13C 120.0 . . ?
C8B C13B H13C 120.0 . . ?
O3B C14B O4B 123.6(13) . . ?
O3B C14B C11B 108.5(14) . . ?
O4B C14B C11B 117.1(13) . . ?
O39W K3 K1 117.9(5) . 1_655 ?
O40W K5 O18W 129.4(11) 1_545 . ?
O40W K5 K6 109.8(10) 1_545 1_645 ?
O18W K5 K6 112.8(9) . 1_645 ?
O27W K9 O28W 111.2(11) 1_545 1_554 ?
O26W O23W O25W 151.6(19) . . ?
O21W O32W O24W 167(5) . . ?
O40W O39W K3 85.7(14) . . ?
O39W O40W K5 155(2) . 1_565 ?

loop_
_geom_bond_atom_site_label_1
_geom_bond_atom_site_label_2
_geom_bond_distance
_geom_bond_site_symmetry_2
_geom_bond_publ_flag
C1 C2 1.436(19) . ?
C1 O16 1.450(15) . ?
C1 O31 1.452(16) . ?
C1 H1 1.0000 . ?
O1 C38 1.485(15) . ?
O1 H1A 0.8400 . ?
C2 O3 1.428(16) . ?
C2 C3 1.497(19) . ?
C2 H2 1.0000 . ?
O2 C39 1.464(15) . ?
O2 H2A 0.8400 . ?
O3 H3 0.8400 . ?
C3 O4 1.436(17) . ?
C3 C4 1.464(18) . ?
C3 H3A 1.0000 . ?
O4 H4 0.8400 . ?
C4 O17 1.488(16) . ?
C4 C5 1.567(19) . ?
C4 H4A 1.0000 . ?
O5 C8 1.397(15) . ?
O5 H5 0.8400 . ?
C5 O31 1.483(16) . ?
C5 C6 1.55(2) . ?
C5 H5A 1.0000 . ?
O6 C9 1.478(16) . ?
O6 H6 0.8400 . ?
C6 O24 1.342(17) . ?
C6 H6A 0.9900 . ?
C6 H6B 0.9900 . ?
C7 O32 1.376(14) . ?
C7 O17 1.435(14) . ?
C7 C8 1.463(18) . ?
C7 H7 1.0000 . ?
O7 C14 1.406(16) . ?
O7 H7A 0.8400 . ?
O8 C15 1.454(15) . ?
O8 H8 0.8400 . ?
C8 C9 1.457(18) . ?
C8 H8A 1.0000 . ?
O9 C20 1.304(16) . ?
O9 H9 0.8400 . ?
C9 C10 1.571(18) . ?
C9 H9A 1.0000 . ?
O10 C21 1.395(14) . ?
O10 H10 0.8400 . ?
C10 O18 1.409(14) . ?
C10 C11 1.488(17) . ?
C10 H10A 1.0000 . ?
O11 C26 1.420(14) . ?
O11 H11 0.8400 . ?
C11 O32 1.419(13) . ?
C11 C12 1.511(17) . ?
C11 H11A 1.0000 . ?
O12 C27 1.406(14) . ?
O12 H12 0.8400 . ?
C12 O25 1.377(14) . ?
C12 H12A 0.9900 . ?
C12 H12B 0.9900 . ?
O13 C32 1.437(14) . ?
O13 H13 0.8400 . ?
C13 O18 1.361(14) . ?
C13 C14 1.450(19) . ?
C13 O33 1.514(16) . ?
C13 H13A 1.0000 . ?
O14 C33 1.398(15) . ?
O14 H14 0.8400 . ?
C14 C15 1.451(17) . ?
C14 H14A 1.0000 . ?
O15 C37 1.415(13) . ?
O15 C34 1.491(14) . ?
C15 C16 1.511(17) . ?
C15 H15 1.0000 . ?
C16 O19 1.370(13) . ?
C16 C17 1.563(18) . ?
C16 H16 1.0000 . ?
O16 C40 1.365(14) . ?
C17 O33 1.490(15) . ?
C17 C18 1.522(17) . ?
C17 H17 1.0000 . ?
C18 O26 1.367(12) . ?
C18 H18A 0.9900 . ?
C18 H18B 0.9900 . ?
O19 C19 1.422(14) . ?
C19 O34 1.320(15) . ?
C19 C20 1.530(18) . ?
C19 H19 1.0000 . ?
O20 C25 1.381(15) . ?
O20 C22 1.435(14) . ?
C20 C21 1.617(17) . ?
C20 H20 1.0000 . ?
O21 C31 1.373(14) . ?
O21 C28 1.417(14) . ?
C21 C22 1.561(17) . ?
C21 H21 1.0000 . ?
C22 C23 1.454(16) . ?
C22 H22 1.0000 . ?
O22 C36 1.538(15) . ?
O22 H22A 0.8400 . ?
O23 C42 1.432(16) . ?
O23 H23 0.8400 . ?
C23 O34 1.437(13) . ?
C23 C24 1.547(18) . ?
C23 H23A 1.0000 . ?
C24 O27 1.391(15) . ?
C24 H24A 0.9900 . ?
C24 H24B 0.9900 . ?
O24 H24 0.8400 . ?
O25 H25 0.8400 . ?
C25 O35 1.483(15) . ?
C25 C26 1.581(18) . ?
C25 H25A 1.0000 . ?
O26 H26 0.8400 . ?
C26 C27 1.447(16) . ?
C26 H26A 1.0000 . ?
O27 H27 0.8400 . ?
C27 C28 1.465(17) . ?
C27 H27A 1.0000 . ?
C28 C29 1.533(17) . ?
C28 H28 1.0000 . ?
O28 C30 1.399(14) . ?
O28 H28A 0.8400 . ?
O29 C31 1.423(14) . ?
O29 C35 1.489(13) . ?
C29 C30 1.418(17) . ?
C29 O35 1.492(14) . ?
C29 H29 1.0000 . ?
O30 C37 1.399(14) . ?
O30 C41 1.420(16) . ?
C30 H30A 0.9900 . ?
C30 H30B 0.9900 . ?
C31 C32 1.554(17) . ?
C31 H31 1.0000 . ?
C32 C33 1.502(16) . ?
C32 H32 1.0000 . ?
C33 C34 1.541(18) . ?
C33 H33 1.0000 . ?
C34 C35 1.507(16) . ?
C34 H34 1.0000 . ?
C35 C36 1.488(16) . ?
C35 H35 1.0000 . ?
C36 H36A 0.9900 . ?
C36 H36B 0.9900 . ?
O36 C55 1.31(3) . ?
O36 H36 0.8400 . ?
O36' C55 1.46(2) . ?
O36' H36' 0.8400 . ?
C55 C56 1.44(2) . ?
C55 H55A 0.9900 . ?
C55 H55B 0.9900 . ?
C55 H55C 0.9900 . ?
C55 H55D 0.9900 . ?
C37 C38 1.488(17) . ?
C37 H37 1.0000 . ?
O37 C61 1.437(15) . ?
O37 H37A 0.8400 . ?
O38 C67 1.451(14) . ?
O38 H38 0.8400 . ?
C38 C39 1.411(16) . ?
C38 H38A 1.0000 . ?
O39 C73 1.454(14) . ?
O39 H39 0.8400 . ?
C39 C40 1.466(17) . ?
C39 H39A 1.0000 . ?
O40 C79 1.493(15) . ?
O40 H40 0.8400 . ?
C40 C41 1.507(19) . ?
C40 H40A 1.0000 . ?
O41 C43 1.430(13) . ?
O41 H41 0.8400 . ?
C41 C42 1.45(2) . ?
C41 H41A 1.0000 . ?
O42 C49 1.465(15) . ?
O42 H42 0.8400 . ?
C42 H42A 0.9900 . ?
C42 H42B 0.9900 . ?
O43 C54 1.385(15) . ?
O43 C50 1.410(14) . ?
C43 C44 1.434(16) . ?
C43 H43A 0.9900 . ?
C43 H43B 0.9900 . ?
C44 O49 1.448(14) . ?
C44 C45 1.531(17) . ?
C44 H44 1.0000 . ?
O44 C60 1.325(15) . ?
O44 C56 1.509(16) . ?
O45 C66 1.437(15) . ?
O45 C62 1.469(14) . ?
C45 O56 1.444(14) . ?
C45 C46 1.614(18) . ?
C45 H45 1.0000 . ?
C46 O69 1.384(15) . ?
C46 C47 1.538(18) . ?
C46 H46 1.0000 . ?
O46 C72 1.430(15) . ?
O46 C68 1.449(14) . ?
O47 C74 1.396(13) . ?
O47 C78 1.429(14) . ?
C47 O70 1.461(17) . ?
C47 C48 1.56(2) . ?
C47 H47 1.0000 . ?
O48 C84 1.363(16) . ?
O48 C80 1.459(12) . ?
C48 O50 1.394(15) . ?
C48 O49 1.451(17) . ?
C48 H48 1.0000 . ?
C49 C50 1.527(18) . ?
C49 H49A 0.9900 . ?
C49 H49B 0.9900 . ?
O50 C51 1.373(14) . ?
C50 C51 1.590(18) . ?
C50 H50 1.0000 . ?
O51 C54 1.388(14) . ?
O51 C57 1.423(15) . ?
C51 C52 1.497(17) . ?
C51 H51 1.0000 . ?
O52 C60 1.344(14) . ?
O52 C63 1.465(13) . ?
C52 O57 1.398(14) . ?
C52 C53 1.496(18) . ?
C52 H52 1.0000 . ?
O53 C66 1.396(14) . ?
O53 C69 1.495(15) . ?
C53 O58 1.409(16) . ?
C53 C54 1.516(19) . ?
C53 H53 1.0000 . ?
O54 C75 1.410(14) . ?
O54 C72 1.434(14) . ?
C54 H54 1.0000 . ?
O55 C81 1.487(13) . ?
O55 C78 1.495(13) . ?
O56 C84 1.467(16) . ?
C56 C57 1.473(19) . ?
C56 H56 1.0000 . ?
O57 H57 0.8400 . ?
C57 C58 1.654(19) . ?
C57 H57A 1.0000 . ?
O58 H58 0.8400 . ?
C58 C59 1.407(18) . ?
C58 O59 1.441(14) . ?
C58 H58A 1.0000 . ?
O59 H59 0.8400 . ?
C59 O60 1.454(17) . ?
C59 C60 1.526(19) . ?
C59 H59A 1.0000 . ?
O60 H60 0.8400 . ?
C60 H60A 1.0000 . ?
O61 C64 1.443(14) . ?
O61 H61 0.8400 . ?
C61 C62 1.575(17) . ?
C61 H61A 0.9900 . ?
C61 H61B 0.9900 . ?
C62 C63 1.571(16) . ?
C62 H62 1.0000 . ?
O62 C65 1.396(15) . ?
O62 H62A 0.8400 . ?
O63 C70 1.423(15) . ?
O63 H63 0.8400 . ?
C63 C64 1.465(17) . ?
C63 H63A 1.0000 . ?
O64 C71 1.327(16) . ?
O64 H64 0.8400 . ?
C64 C65 1.450(17) . ?
C64 H64A 1.0000 . ?
C65 C66 1.536(17) . ?
C65 H65 1.0000 . ?
O65 C76 1.412(14) . ?
O65 H65A 0.8400 . ?
O66 C77 1.481(15) . ?
O66 H66 0.8400 . ?
C66 H66A 1.0000 . ?
O67 C82 1.395(15) . ?
O67 H67 0.8400 . ?
C67 C68 1.469(18) . ?
C67 H67A 0.9900 . ?
C67 H67B 0.9900 . ?
O68 C83 1.464(14) . ?
O68 H68 0.8400 . ?
C68 C69 1.491(18) . ?
C68 H68A 1.0000 . ?
O69 H69 0.8400 . ?
C69 C70 1.456(19) . ?
C69 H69A 1.0000 . ?
O70 H70 0.8400 . ?
C70 C71 1.590(18) . ?
C70 H70A 1.0000 . ?
C71 C72 1.561(18) . ?
C71 H71 1.0000 . ?
C72 H72 1.0000 . ?
C73 C74 1.495(16) . ?
C73 H73A 0.9900 . ?
C73 H73B 0.9900 . ?
C74 C75 1.548(16) . ?
C74 H74 1.0000 . ?
C75 C76 1.488(17) . ?
C75 H75 1.0000 . ?
C76 C77 1.512(18) . ?
C76 H76 1.0000 . ?
C77 C78 1.581(18) . ?
C77 H77 1.0000 . ?
C78 H78 1.0000 . ?
C79 C80 1.507(16) . ?
C79 H79A 0.9900 . ?
C79 H79B 0.9900 . ?
C80 C81 1.433(15) . ?
C80 H80 1.0000 . ?
C81 C82 1.475(16) . ?
C81 H81 1.0000 . ?
C82 C83 1.551(17) . ?
C82 H82 1.0000 . ?
C83 C84 1.576(19) . ?
C83 H83 1.0000 . ?
C84 H84 1.0000 . ?
O1A C1A 1.249(9) . ?
O2A C1A 1.272(9) . ?
O3A C14A 1.30(3) . ?
O4A C14A 1.30(3) . ?
C1A C2A 1.549(11) . ?
C2A C3A 1.3900 . ?
C2A C7A 1.3900 . ?
C3A C4A 1.3900 . ?
C3A H3A1 0.9500 . ?
C4A C5A 1.3900 . ?
C4A H4A1 0.9500 . ?
C5A C6A 1.3900 . ?
C6A C7A 1.3900 . ?
C6A H6A1 0.9500 . ?
C7A H7A1 0.9500 . ?
C8A C9A 1.3900 . ?
C8A C13A 1.3900 . ?
C9A C10A 1.3900 . ?
C9A H9A1 0.9500 . ?
C10A C11A 1.3900 . ?
C10A H10B 0.9500 . ?
C11A C12A 1.3900 . ?
C11A C14A 1.620(12) . ?
C12A C13A 1.3900 . ?
C12A H12C 0.9500 . ?
C13A H13B 0.9500 . ?
O1B C1B 1.268(9) . ?
O2B C1B 1.269(9) . ?
C1B C2B 1.556(11) . ?
C2B C3B 1.3900 . ?
C2B C7B 1.3900 . ?
C3B C4B 1.3900 . ?
C3B H3B 0.9500 . ?
C4B C5B 1.3900 . ?
C4B H4B 0.9500 . ?
C5B C6B 1.3900 . ?
C6B C7B 1.3900 . ?
C6B H6B1 0.9500 . ?
C7B H7B 0.9500 . ?
C8B C9B 1.3900 . ?
C8B C13B 1.3900 . ?
C9B C10B 1.3900 . ?
C9B H9B 0.9500 . ?
C10B C11B 1.3900 . ?
C10B H10C 0.9500 . ?
C11B C12B 1.3900 . ?
C11B C14B 1.605(8) . ?
C12B C13B 1.3900 . ?
C12B H12D 0.9500 . ?
C13B H13C 0.9500 . ?
C14B O3B 1.289(10) . ?
C14B O4B 1.300(10) . ?
K1 K3 3.091(15) 1_455 ?
K3 O39W 2.276(18) . ?
K3 K1 3.091(16) 1_655 ?
K5 O40W 2.29(3) 1_545 ?
K5 O18W 2.31(3) . ?
K5 K6 2.92(2) 1_645 ?
K6 K5 2.92(2) 1_465 ?
K8 O14W 2.217(18) . ?
K9 O27W 2.36(3) 1_545 ?
K9 O28W 2.39(3) 1_554 ?
O21W O32W 1.12(5) . ?
O23W O26W 1.58(3) . ?
O23W O25W 1.70(3) . ?
O24W O32W 1.32(5) . ?
O27W K9 2.36(3) 1_565 ?
O28W K9 2.39(3) 1_556 ?
O30W O31W 1.18(3) 1_554 ?
O31W O30W 1.18(3) 1_556 ?
O39W O40W 1.44(3) . ?
O40W K5 2.29(3) 1_565 ?

loop_
_geom_torsion_atom_site_label_1
_geom_torsion_atom_site_label_2
_geom_torsion_atom_site_label_3
_geom_torsion_atom_site_label_4
_geom_torsion
_geom_torsion_site_symmetry_1
_geom_torsion_site_symmetry_2
_geom_torsion_site_symmetry_3
_geom_torsion_site_symmetry_4
_geom_torsion_publ_flag
O16 C1 C2 O3 64.9(16) . . . . ?
O31 C1 C2 O3 -175.4(11) . . . . ?
O16 C1 C2 C3 -63.8(17) . . . . ?
O31 C1 C2 C3 56.0(18) . . . . ?
O3 C2 C3 O4 53.3(18) . . . . ?
C1 C2 C3 O4 -176.6(13) . . . . ?
O3 C2 C3 C4 175.7(12) . . . . ?
C1 C2 C3 C4 -54.3(18) . . . . ?
O4 C3 C4 O17 -65.7(16) . . . . ?
C2 C3 C4 O17 169.8(12) . . . . ?
O4 C3 C4 C5 -179.5(13) . . . . ?
C2 C3 C4 C5 56.0(18) . . . . ?
C3 C4 C5 O31 -56.9(17) . . . . ?
O17 C4 C5 O31 -173.5(10) . . . . ?
C3 C4 C5 C6 -170.2(14) . . . . ?
O17 C4 C5 C6 73.2(15) . . . . ?
O31 C5 C6 O24 -62.0(17) . . . . ?
C4 C5 C6 O24 51.4(18) . . . . ?
O32 C7 C8 O5 -179.7(10) . . . . ?
O17 C7 C8 O5 56.3(16) . . . . ?
O32 C7 C8 C9 59.7(15) . . . . ?
O17 C7 C8 C9 -64.3(15) . . . . ?
O5 C8 C9 O6 61.6(15) . . . . ?
C7 C8 C9 O6 -174.6(11) . . . . ?
O5 C8 C9 C10 -179.1(11) . . . . ?
C7 C8 C9 C10 -55.3(15) . . . . ?
C8 C9 C10 O18 173.8(12) . . . . ?
O6 C9 C10 O18 -63.5(13) . . . . ?
C8 C9 C10 C11 52.1(15) . . . . ?
O6 C9 C10 C11 174.8(10) . . . . ?
O18 C10 C11 O32 -170.4(9) . . . . ?
C9 C10 C11 O32 -49.4(13) . . . . ?
O18 C10 C11 C12 72.5(13) . . . . ?
C9 C10 C11 C12 -166.4(10) . . . . ?
O32 C11 C12 O25 -54.2(15) . . . . ?
C10 C11 C12 O25 65.6(16) . . . . ?
O18 C13 C14 O7 66.1(16) . . . . ?
O33 C13 C14 O7 -169.3(11) . . . . ?
O18 C13 C14 C15 -63.7(16) . . . . ?
O33 C13 C14 C15 60.8(15) . . . . ?
O7 C14 C15 O8 49.9(16) . . . . ?
C13 C14 C15 O8 179.5(12) . . . . ?
O7 C14 C15 C16 174.1(12) . . . . ?
C13 C14 C15 C16 -56.4(17) . . . . ?
C14 C15 C16 O19 173.6(12) . . . . ?
O8 C15 C16 O19 -59.9(14) . . . . ?
C14 C15 C16 C17 52.0(15) . . . . ?
O8 C15 C16 C17 178.5(10) . . . . ?
C2 C1 O16 C40 -113.3(15) . . . . ?
O31 C1 O16 C40 124.8(13) . . . . ?
O32 C7 O17 C4 107.0(14) . . . . ?
C8 C7 O17 C4 -128.8(13) . . . . ?
C3 C4 O17 C7 119.7(14) . . . . ?
C5 C4 O17 C7 -119.6(13) . . . . ?
O19 C16 C17 O33 -176.8(10) . . . . ?
C15 C16 C17 O33 -52.8(14) . . . . ?
O19 C16 C17 C18 72.0(14) . . . . ?
C15 C16 C17 C18 -164.0(11) . . . . ?
C14 C13 O18 C10 -116.3(14) . . . . ?
O33 C13 O18 C10 119.9(12) . . . . ?
C11 C10 O18 C13 -116.8(13) . . . . ?
C9 C10 O18 C13 122.4(13) . . . . ?
O33 C17 C18 O26 -62.2(13) . . . . ?
C16 C17 C18 O26 53.8(14) . . . . ?
C15 C16 O19 C19 133.3(13) . . . . ?
C17 C16 O19 C19 -104.2(14) . . . . ?
C16 O19 C19 O34 115.8(13) . . . . ?
C16 O19 C19 C20 -117.0(12) . . . . ?
O34 C19 C20 O9 177.2(11) . . . . ?
O19 C19 C20 O9 51.4(15) . . . . ?
O34 C19 C20 C21 52.9(15) . . . . ?
O19 C19 C20 C21 -73.0(14) . . . . ?
O9 C20 C21 O10 60.5(16) . . . . ?
C19 C20 C21 O10 -171.5(12) . . . . ?
O9 C20 C21 C22 -176.8(11) . . . . ?
C19 C20 C21 C22 -48.7(15) . . . . ?
C25 O20 C22 C23 -117.8(13) . . . . ?
C25 O20 C22 C21 121.2(12) . . . . ?
O10 C21 C22 O20 -63.0(13) . . . . ?
C20 C21 C22 O20 174.3(10) . . . . ?
O10 C21 C22 C23 175.0(10) . . . . ?
C20 C21 C22 C23 52.3(14) . . . . ?
O20 C22 C23 O34 -171.9(10) . . . . ?
C21 C22 C23 O34 -54.3(15) . . . . ?
O20 C22 C23 C24 68.2(15) . . . . ?
C21 C22 C23 C24 -174.2(11) . . . . ?
O34 C23 C24 O27 -63.0(14) . . . . ?
C22 C23 C24 O27 61.0(15) . . . . ?
C22 O20 C25 O35 112.1(12) . . . . ?
C22 O20 C25 C26 -135.7(11) . . . . ?
O20 C25 C26 O11 68.7(13) . . . . ?
O35 C25 C26 O11 -175.2(10) . . . . ?
O20 C25 C26 C27 -60.0(14) . . . . ?
O35 C25 C26 C27 56.2(14) . . . . ?
O11 C26 C27 O12 59.9(14) . . . . ?
C25 C26 C27 O12 -178.5(10) . . . . ?
O11 C26 C27 C28 178.7(11) . . . . ?
C25 C26 C27 C28 -59.6(14) . . . . ?
C31 O21 C28 C27 133.8(11) . . . . ?
C31 O21 C28 C29 -106.9(12) . . . . ?
O12 C27 C28 O21 -68.0(13) . . . . ?
C26 C27 C28 O21 173.7(10) . . . . ?
O12 C27 C28 C29 176.1(10) . . . . ?
C26 C27 C28 C29 57.7(15) . . . . ?
O21 C28 C29 C30 69.7(15) . . . . ?
C27 C28 C29 C30 -174.8(12) . . . . ?
O21 C28 C29 O35 -170.8(9) . . . . ?
C27 C28 C29 O35 -55.3(14) . . . . ?
O35 C29 C30 O28 -67.1(14) . . . . ?
C28 C29 C30 O28 53.5(16) . . . . ?
C2 C1 O31 C5 -58.8(15) . . . . ?
O16 C1 O31 C5 60.0(16) . . . . ?
C6 C5 O31 C1 173.6(12) . . . . ?
C4 C5 O31 C1 55.9(15) . . . . ?
C28 O21 C31 O29 117.0(12) . . . . ?
C28 O21 C31 C32 -126.2(11) . . . . ?
C35 O29 C31 O21 54.4(13) . . . . ?
C35 O29 C31 C32 -65.2(11) . . . . ?
O17 C7 O32 C11 60.7(15) . . . . ?
C8 C7 O32 C11 -61.4(14) . . . . ?
C10 C11 O32 C7 56.2(13) . . . . ?
C12 C11 O32 C7 175.3(10) . . . . ?
O21 C31 C32 O13 59.9(12) . . . . ?
O29 C31 C32 O13 -180.0(9) . . . . ?
O21 C31 C32 C33 -57.0(14) . . . . ?
O29 C31 C32 C33 63.1(13) . . . . ?
C18 C17 O33 C13 175.3(10) . . . . ?
C16 C17 O33 C13 57.8(14) . . . . ?
O18 C13 O33 C17 61.7(14) . . . . ?
C14 C13 O33 C17 -62.7(14) . . . . ?
O13 C32 C33 O14 65.9(14) . . . . ?
C31 C32 C33 O14 179.2(11) . . . . ?
O13 C32 C33 C34 -172.8(10) . . . . ?
C31 C32 C33 C34 -59.4(14) . . . . ?
O19 C19 O34 C23 63.9(14) . . . . ?
C20 C19 O34 C23 -57.7(15) . . . . ?
C22 C23 O34 C19 57.5(15) . . . . ?
C24 C23 O34 C19 -177.1(11) . . . . ?
C37 O15 C34 C35 -123.6(11) . . . . ?
C37 O15 C34 C33 118.2(12) . . . . ?
O14 C33 C34 O15 -69.3(13) . . . . ?
C32 C33 C34 O15 169.1(10) . . . . ?
O14 C33 C34 C35 178.2(10) . . . . ?
C32 C33 C34 C35 56.6(14) . . . . ?
O20 C25 O35 C29 58.7(14) . . . . ?
C26 C25 O35 C29 -54.5(13) . . . . ?
C30 C29 O35 C25 -179.4(11) . . . . ?
C28 C29 O35 C25 56.6(14) . . . . ?
C31 O29 C35 C36 -175.3(10) . . . . ?
C31 O29 C35 C34 61.4(12) . . . . ?
O15 C34 C35 C36 75.1(13) . . . . ?
C33 C34 C35 C36 -171.2(11) . . . . ?
O15 C34 C35 O29 -167.8(8) . . . . ?
C33 C34 C35 O29 -54.1(13) . . . . ?
O29 C35 C36 O22 -65.9(12) . . . . ?
C34 C35 C36 O22 51.9(14) . . . . ?
C41 O30 C37 O15 61.9(13) . . . . ?
C41 O30 C37 C38 -60.1(14) . . . . ?
C34 O15 C37 O30 104.9(12) . . . . ?
C34 O15 C37 C38 -132.5(11) . . . . ?
O30 C37 C38 C39 57.6(15) . . . . ?
O15 C37 C38 C39 -65.4(15) . . . . ?
O30 C37 C38 O1 -178.1(9) . . . . ?
O15 C37 C38 O1 58.9(13) . . . . ?
O1 C38 C39 O2 64.7(15) . . . . ?
C37 C38 C39 O2 -176.7(11) . . . . ?
O1 C38 C39 C40 -174.4(12) . . . . ?
C37 C38 C39 C40 -55.7(16) . . . . ?
C1 O16 C40 C39 126.9(14) . . . . ?
C1 O16 C40 C41 -108.5(15) . . . . ?
C38 C39 C40 O16 -177.9(12) . . . . ?
O2 C39 C40 O16 -59.4(15) . . . . ?
C38 C39 C40 C41 55.4(16) . . . . ?
O2 C39 C40 C41 173.9(11) . . . . ?
C37 O30 C41 C42 -173.4(11) . . . . ?
C37 O30 C41 C40 60.0(14) . . . . ?
O16 C40 C41 O30 176.7(11) . . . . ?
C39 C40 C41 O30 -56.3(15) . . . . ?
O16 C40 C41 C42 59.2(18) . . . . ?
C39 C40 C41 C42 -173.9(13) . . . . ?
O30 C41 C42 O23 -63.5(17) . . . . ?
C40 C41 C42 O23 57.7(19) . . . . ?
O41 C43 C44 O49 -59.9(14) . . . . ?
O41 C43 C44 C45 58.2(14) . . . . ?
C43 C44 C45 O56 82.7(12) . . . . ?
O49 C44 C45 O56 -163.3(9) . . . . ?
C43 C44 C45 C46 -169.1(10) . . . . ?
O49 C44 C45 C46 -55.1(13) . . . . ?
O56 C45 C46 O69 -70.8(12) . . . . ?
C44 C45 C46 O69 177.0(10) . . . . ?
O56 C45 C46 C47 172.1(11) . . . . ?
C44 C45 C46 C47 59.9(14) . . . . ?
O69 C46 C47 O70 60.7(16) . . . . ?
C45 C46 C47 O70 176.3(12) . . . . ?
O69 C46 C47 C48 178.0(12) . . . . ?
C45 C46 C47 C48 -66.3(15) . . . . ?
O70 C47 C48 O50 60.5(14) . . . . ?
C46 C47 C48 O50 -56.8(16) . . . . ?
O70 C47 C48 O49 -174.0(9) . . . . ?
C46 C47 C48 O49 68.7(14) . . . . ?
C43 C44 O49 C48 177.3(11) . . . . ?
C45 C44 O49 C48 59.2(14) . . . . ?
O50 C48 O49 C44 57.3(16) . . . . ?
C47 C48 O49 C44 -64.4(13) . . . . ?
O49 C48 O50 C51 120.7(14) . . . . ?
C47 C48 O50 C51 -120.0(13) . . . . ?
C54 O43 C50 C49 -177.7(10) . . . . ?
C54 O43 C50 C51 58.4(13) . . . . ?
O42 C49 C50 O43 -72.4(14) . . . . ?
O42 C49 C50 C51 50.2(14) . . . . ?
C48 O50 C51 C52 129.0(12) . . . . ?
C48 O50 C51 C50 -112.5(13) . . . . ?
O43 C50 C51 O50 -175.3(9) . . . . ?
C49 C50 C51 O50 63.5(14) . . . . ?
O43 C50 C51 C52 -56.6(13) . . . . ?
C49 C50 C51 C52 -177.8(11) . . . . ?
O50 C51 C52 O57 -63.6(13) . . . . ?
C50 C51 C52 O57 175.8(10) . . . . ?
O50 C51 C52 C53 175.9(11) . . . . ?
C50 C51 C52 C53 55.3(14) . . . . ?
O57 C52 C53 O58 62.2(16) . . . . ?
C51 C52 C53 O58 178.6(12) . . . . ?
O57 C52 C53 C54 -171.3(12) . . . . ?
C51 C52 C53 C54 -55.0(16) . . . . ?
C50 O43 C54 O51 68.8(15) . . . . ?
C50 O43 C54 C53 -58.7(15) . . . . ?
C57 O51 C54 O43 104.4(14) . . . . ?
C57 O51 C54 C53 -126.3(13) . . . . ?
O58 C53 C54 O43 -177.0(11) . . . . ?
C52 C53 C54 O43 55.8(16) . . . . ?
O58 C53 C54 O51 52.8(16) . . . . ?
C52 C53 C54 O51 -74.4(15) . . . . ?
C44 C45 O56 C84 -109.6(12) . . . . ?
C46 C45 O56 C84 136.2(12) . . . . ?
O36 C55 C56 C57 64(3) . . . . ?
O36' C55 C56 C57 172.8(15) . . . . ?
O36 C55 C56 O44 -60(2) . . . . ?
O36' C55 C56 O44 50(2) . . . . ?
C60 O44 C56 C55 -178.3(13) . . . . ?
C60 O44 C56 C57 58.7(16) . . . . ?
C54 O51 C57 C56 -127.3(13) . . . . ?
C54 O51 C57 C58 115.0(12) . . . . ?
C55 C56 C57 O51 74.3(18) . . . . ?
O44 C56 C57 O51 -164.8(11) . . . . ?
C55 C56 C57 C58 -171.0(13) . . . . ?
O44 C56 C57 C58 -50.2(16) . . . . ?
O51 C57 C58 C59 171.5(11) . . . . ?
C56 C57 C58 C59 52.9(16) . . . . ?
O51 C57 C58 O59 -75.4(12) . . . . ?
C56 C57 C58 O59 166.0(12) . . . . ?
O59 C58 C59 O60 71.4(15) . . . . ?
C57 C58 C59 O60 -179.9(11) . . . . ?
O59 C58 C59 C60 -168.7(12) . . . . ?
C57 C58 C59 C60 -60.0(16) . . . . ?
C56 O44 C60 O52 58.1(16) . . . . ?
C56 O44 C60 C59 -62.6(14) . . . . ?
C63 O52 C60 O44 110.5(14) . . . . ?
C63 O52 C60 C59 -127.6(12) . . . . ?
C58 C59 C60 O44 69.5(17) . . . . ?
O60 C59 C60 O44 -171.5(12) . . . . ?
C58 C59 C60 O52 -57.9(17) . . . . ?
O60 C59 C60 O52 61.0(15) . . . . ?
C66 O45 C62 C63 59.0(13) . . . . ?
C66 O45 C62 C61 -174.5(10) . . . . ?
O37 C61 C62 O45 -62.6(13) . . . . ?
O37 C61 C62 C63 59.1(14) . . . . ?
C60 O52 C63 C64 136.5(12) . . . . ?
C60 O52 C63 C62 -107.1(13) . . . . ?
O45 C62 C63 O52 -171.9(9) . . . . ?
C61 C62 C63 O52 66.4(13) . . . . ?
O45 C62 C63 C64 -53.8(13) . . . . ?
C61 C62 C63 C64 -175.4(11) . . . . ?
O52 C63 C64 O61 -67.7(12) . . . . ?
C62 C63 C64 O61 176.9(10) . . . . ?
O52 C63 C64 C65 175.2(11) . . . . ?
C62 C63 C64 C65 59.8(14) . . . . ?
O61 C64 C65 O62 67.9(15) . . . . ?
C63 C64 C65 O62 -178.4(11) . . . . ?
O61 C64 C65 C66 -177.3(11) . . . . ?
C63 C64 C65 C66 -63.6(15) . . . . ?
C69 O53 C66 O45 107.5(13) . . . . ?
C69 O53 C66 C65 -131.9(13) . . . . ?
C62 O45 C66 O53 58.7(14) . . . . ?
C62 O45 C66 C65 -63.9(12) . . . . ?
O62 C65 C66 O53 60.0(14) . . . . ?
C64 C65 C66 O53 -59.7(15) . . . . ?
O62 C65 C66 O45 -177.6(9) . . . . ?
C64 C65 C66 O45 62.6(13) . . . . ?
C72 O46 C68 C67 -179.4(11) . . . . ?
C72 O46 C68 C69 52.5(13) . . . . ?
O38 C67 C68 O46 -63.1(14) . . . . ?
O38 C67 C68 C69 57.9(16) . . . . ?
O46 C68 C69 C70 -58.1(15) . . . . ?
C67 C68 C69 C70 178.9(12) . . . . ?
O46 C68 C69 O53 -178.7(9) . . . . ?
C67 C68 C69 O53 58.4(15) . . . . ?
C66 O53 C69 C70 124.6(13) . . . . ?
C66 O53 C69 C68 -108.4(13) . . . . ?
C68 C69 C70 O63 173.8(11) . . . . ?
O53 C69 C70 O63 -66.0(14) . . . . ?
C68 C69 C70 C71 61.5(16) . . . . ?
O53 C69 C70 C71 -178.3(10) . . . . ?
O63 C70 C71 O64 69.9(15) . . . . ?
C69 C70 C71 O64 -173.5(13) . . . . ?
O63 C70 C71 C72 -169.8(11) . . . . ?
C69 C70 C71 C72 -53.2(15) . . . . ?
C68 O46 C72 O54 64.2(13) . . . . ?
C68 O46 C72 C71 -56.5(14) . . . . ?
C75 O54 C72 O46 108.3(12) . . . . ?
C75 O54 C72 C71 -127.8(12) . . . . ?
O64 C71 C72 O46 176.3(11) . . . . ?
C70 C71 C72 O46 53.3(14) . . . . ?
O64 C71 C72 O54 57.6(15) . . . . ?
C70 C71 C72 O54 -65.4(14) . . . . ?
C78 O47 C74 C73 176.7(9) . . . . ?
C78 O47 C74 C75 56.0(12) . . . . ?
O39 C73 C74 O47 -63.8(14) . . . . ?
O39 C73 C74 C75 54.3(15) . . . . ?
C72 O54 C75 C76 120.5(12) . . . . ?
C72 O54 C75 C74 -116.2(12) . . . . ?
O47 C74 C75 O54 -178.6(9) . . . . ?
C73 C74 C75 O54 65.9(13) . . . . ?
O47 C74 C75 C76 -56.2(13) . . . . ?
C73 C74 C75 C76 -171.7(11) . . . . ?
O54 C75 C76 O65 -61.8(14) . . . . ?
C74 C75 C76 O65 175.8(10) . . . . ?
O54 C75 C76 C77 -178.3(10) . . . . ?
C74 C75 C76 C77 59.3(14) . . . . ?
O65 C76 C77 O66 67.4(14) . . . . ?
C75 C76 C77 O66 -174.0(10) . . . . ?
O65 C76 C77 C78 -176.3(10) . . . . ?
C75 C76 C77 C78 -57.8(14) . . . . ?
C74 O47 C78 O55 57.6(12) . . . . ?
C74 O47 C78 C77 -56.4(12) . . . . ?
C81 O55 C78 O47 114.0(11) . . . . ?
C81 O55 C78 C77 -129.3(10) . . . . ?
O66 C77 C78 O47 174.4(10) . . . . ?
C76 C77 C78 O47 54.9(13) . . . . ?
O66 C77 C78 O55 59.0(12) . . . . ?
C76 C77 C78 O55 -60.5(13) . . . . ?
C84 O48 C80 C81 58.9(14) . . . . ?
C84 O48 C80 C79 -177.9(11) . . . . ?
O40 C79 C80 C81 51.8(14) . . . . ?
O40 C79 C80 O48 -69.7(12) . . . . ?
O48 C80 C81 C82 -58.3(15) . . . . ?
C79 C80 C81 C82 -175.3(11) . . . . ?
O48 C80 C81 O55 -172.7(8) . . . . ?
C79 C80 C81 O55 70.3(13) . . . . ?
C78 O55 C81 C80 -101.0(11) . . . . ?
C78 O55 C81 C82 135.3(10) . . . . ?
C80 C81 C82 O67 175.5(11) . . . . ?
O55 C81 C82 O67 -65.0(13) . . . . ?
C80 C81 C82 C83 52.7(15) . . . . ?
O55 C81 C82 C83 172.2(10) . . . . ?
O67 C82 C83 O68 54.6(16) . . . . ?
C81 C82 C83 O68 179.6(11) . . . . ?
O67 C82 C83 C84 -173.3(11) . . . . ?
C81 C82 C83 C84 -48.3(15) . . . . ?
C80 O48 C84 O56 57.1(14) . . . . ?
C80 O48 C84 C83 -56.7(14) . . . . ?
C45 O56 C84 O48 118.7(12) . . . . ?
C45 O56 C84 C83 -121.7(11) . . . . ?
O68 C83 C84 O48 -173.4(10) . . . . ?
C82 C83 C84 O48 54.2(16) . . . . ?
O68 C83 C84 O56 65.4(13) . . . . ?
C82 C83 C84 O56 -67.0(14) . . . . ?
O1A C1A C2A C3A 4.5(19) . . . . ?
O2A C1A C2A C3A -177.6(10) . . . . ?
O1A C1A C2A C7A -171.7(11) . . . . ?
O2A C1A C2A C7A 6.2(18) . . . . ?
C7A C2A C3A C4A 0.0 . . . . ?
C1A C2A C3A C4A -176.2(12) . . . . ?
C2A C3A C4A C5A 0.0 . . . . ?
C3A C4A C5A C6A 0.0 . . . . ?
C4A C5A C6A C7A 0.0 . . . . ?
C5A C6A C7A C2A 0.0 . . . . ?
C3A C2A C7A C6A 0.0 . . . . ?
C1A C2A C7A C6A 176.1(12) . . . . ?
C13A C8A C9A C10A 0.0 . . . . ?
C8A C9A C10A C11A 0.0 . . . . ?
C9A C10A C11A C12A 0.0 . . . . ?
C9A C10A C11A C14A -167.6(12) . . . . ?
C10A C11A C12A C13A 0.0 . . . . ?
C14A C11A C12A C13A 167.3(12) . . . . ?
C11A C12A C13A C8A 0.0 . . . . ?
C9A C8A C13A C12A 0.0 . . . . ?
C12A C11A C14A O4A -158.0(13) . . . . ?
C10A C11A C14A O4A 10(2) . . . . ?
C12A C11A C14A O3A -10(2) . . . . ?
C10A C11A C14A O3A 158.0(15) . . . . ?
O1B C1B C2B C3B 10.2(19) . . . . ?
O2B C1B C2B C3B -172.7(11) . . . . ?
O1B C1B C2B C7B -174.2(11) . . . . ?
O2B C1B C2B C7B 2.8(19) . . . . ?
C7B C2B C3B C4B 0.0 . . . . ?
C1B C2B C3B C4B 175.6(12) . . . . ?
C2B C3B C4B C5B 0.0 . . . . ?
C3B C4B C5B C6B 0.0 . . . . ?
C4B C5B C6B C7B 0.0 . . . . ?
C5B C6B C7B C2B 0.0 . . . . ?
C3B C2B C7B C6B 0.0 . . . . ?
C1B C2B C7B C6B -175.5(12) . . . . ?
C13B C8B C9B C10B 0.0 . . . . ?
C8B C9B C10B C11B 0.0 . . . . ?
C9B C10B C11B C12B 0.0 . . . . ?
C9B C10B C11B C14B 151.2(10) . . . . ?
C10B C11B C12B C13B 0.0 . . . . ?
C14B C11B C12B C13B -150.3(11) . . . . ?
C11B C12B C13B C8B 0.0 . . . . ?
C9B C8B C13B C12B 0.0 . . . . ?
C12B C11B C14B O3B -52.0(17) . . . . ?
C10B C11B C14B O3B 156.3(14) . . . . ?
C12B C11B C14B O4B 162.3(14) . . . . ?
C10B C11B C14B O4B 10.6(19) . . . . ?
K1 K3 O39W O40W -37.3(16) 1_655 . . . ?
K3 O39W O40W K5 40(5) . . . 1_565 ?
